data_1551389
loop_
_publ_author_name
'Nagula Chandramouli'
'Yann Ferrand'
'Guillaume Lautrette'
'Brice Kauffmann'
'Cameron David Mackereth'
'Michel Laguerre'
'Didier Dubreuil'
'Ivan Huc'

_publ_section_title
;
 Iterative design of a helically folded aromatic oligoamide sequence for
 the selective encapsulation of fructose
;
_journal_name_full 'Nature Chemistry'
_journal_page_first 334
_journal_page_last 341
_journal_paper_doi 10.1038/nchem.2195
_journal_volume 7
_journal_year 2015
_chemical_formula_sum 'C191 H189 Cl6 F2 N35 O36'
_chemical_formula_weight 3801.48
_space_group_crystal_system triclinic
_space_group_IT_number 2
_space_group_name_Hall '-P 1'
_space_group_name_H-M_alt 'P -1'
_atom_sites_solution_hydrogens geom
_cell_angle_alpha 74.98(3)
_cell_angle_beta 89.62(3)
_cell_angle_gamma 71.99(3)
_cell_formula_units_Z 2
_cell_length_a 17.554(4)
_cell_length_b 19.747(4)
_cell_length_c 33.398(7)
_cell_measurement_temperature 100(2)
_cell_volume 10600(5)
_computing_cell_refinement 'XDS (W. Kabsch, 2010)'
_computing_data_collection 'X-nemo ESRF FIP'
_computing_data_reduction 'XDS (W. Kabsch, 2010)'
_computing_molecular_graphics 'Wingx, (Farrugia, 1999)'
_computing_publication_material 'Wingx, (Farrugia, 1999)'
_computing_structure_refinement 'SHELXL-2013 (Sheldrick, 2013)'
_computing_structure_solution 'Superflip, (L. Palatinus, 2007)'
_diffrn_ambient_temperature 100(2)
_diffrn_measured_fraction_theta_full 0.733
_diffrn_measured_fraction_theta_max 0.684
_diffrn_measurement_method 'phi scan'
_diffrn_radiation_type 'synchrotron radiation ESRF FIP'
_diffrn_radiation_wavelength 0.85043
_diffrn_reflns_av_R_equivalents 0.0379
_diffrn_reflns_av_unetI/netI 0.0632
_diffrn_reflns_Laue_measured_fraction_full 0.733
_diffrn_reflns_Laue_measured_fraction_max 0.684
_diffrn_reflns_limit_h_max 19
_diffrn_reflns_limit_h_min -19
_diffrn_reflns_limit_k_max 22
_diffrn_reflns_limit_k_min -15
_diffrn_reflns_limit_l_max 39
_diffrn_reflns_limit_l_min -39
_diffrn_reflns_number 41958
_diffrn_reflns_point_group_measured_fraction_full 0.733
_diffrn_reflns_point_group_measured_fraction_max 0.684
_diffrn_reflns_theta_full 30.681
_diffrn_reflns_theta_max 31.572
_diffrn_reflns_theta_min 2.021
_exptl_absorpt_coefficient_mu 0.249
_exptl_absorpt_correction_type none
_exptl_crystal_colour yellow
_exptl_crystal_density_diffrn 1.191
_exptl_crystal_description prism
_exptl_crystal_F_000 4628
_exptl_crystal_size_max 0.1
_exptl_crystal_size_mid 0.1
_exptl_crystal_size_min 0.05
_refine_diff_density_max 1.230
_refine_diff_density_min -0.770
_refine_diff_density_rms 0.107
_refine_ls_extinction_coef 0.047(2)
_refine_ls_extinction_expression Fc^*^=kFc[1+0.001xFc^2^\l^3^/sin(2\q)]^-1/4^
_refine_ls_extinction_method SHELXL
_refine_ls_goodness_of_fit_ref 1.527
_refine_ls_hydrogen_treatment constr
_refine_ls_matrix_type full
_refine_ls_number_parameters 2432
_refine_ls_number_reflns 28320
_refine_ls_number_restraints 1
_refine_ls_restrained_S_all 1.527
_refine_ls_R_factor_all 0.1571
_refine_ls_R_factor_gt 0.1265
_refine_ls_shift/su_max 0.062
_refine_ls_shift/su_mean 0.019
_refine_ls_structure_factor_coef Fsqd
_refine_ls_weighting_details 'w=1/[\s^2^(Fo^2^)+(0.2000P)^2^] where P=(Fo^2^+2Fc^2^)/3'
_refine_ls_weighting_scheme calc
_refine_ls_wR_factor_gt 0.3559
_refine_ls_wR_factor_ref 0.3790
_reflns_Friedel_coverage 0.000
_reflns_Friedel_fraction_full .
_reflns_Friedel_fraction_max .
_reflns_number_gt 19799
_reflns_number_total 28320
_reflns_threshold_expression 'I > 2\s(I)'
_cod_data_source_file nchem.2195-s8.cif
_cod_data_source_block D-L-fruc-disym
_cod_original_cell_volume 10600(4)
_cod_database_code 1551389
_shelx_space_group_comment
;
The symmetry employed for this shelxl refinement is uniquely defined
by the following loop, which should always be used as a source of
symmetry information in preference to the above space-group names.
They are only intended as comments.
;
_shelxl_version_number 2013-4

loop_
_space_group_symop_operation_xyz
'x, y, z'
'-x, -y, -z'

loop_
_atom_site_label
_atom_site_type_symbol
_atom_site_fract_x
_atom_site_fract_y
_atom_site_fract_z
_atom_site_U_iso_or_equiv
_atom_site_adp_type
_atom_site_occupancy
_atom_site_site_symmetry_order
_atom_site_calc_flag
_atom_site_refinement_flags_posn
_atom_site_refinement_flags_adp
_atom_site_refinement_flags_occupancy
_atom_site_disorder_assembly
_atom_site_disorder_group
Cl2 Cl 0.86778(14) 0.97750(16) 0.42557(8) 0.1367(12) Uani 1 1 d . . . . .
Cl1 Cl 1.03161(12) 0.88935(10) 0.43126(6) 0.0906(6) Uani 1 1 d . . . . .
Cl3 Cl 0.9375(2) 0.94826(16) 0.35194(7) 0.1336(10) Uani 1 1 d . . . . .
F1 F 0.08335(17) 0.30143(17) 0.23495(8) 0.0499(7) Uani 1 1 d . . . . .
Cl11 Cl 0.20043(18) 0.75108(17) 0.39925(9) 0.1258(8) Uani 1 1 d . . . . .
Cl12 Cl 0.3072(3) 0.8209(3) 0.41627(10) 0.197(2) Uani 1 1 d . . . . .
Cl10 Cl 0.3096(4) 0.7879(2) 0.33837(13) 0.233(3) Uani 1 1 d . . . . .
F2 F 0.4872(2) 0.2252(2) 0.13797(9) 0.0615(9) Uani 1 1 d . . . . .
O14 O 0.3746(2) 0.1351(2) 0.24375(10) 0.0530(9) Uani 1 1 d . . . . .
O15 O 0.4177(2) 0.2874(2) 0.29892(11) 0.0575(10) Uani 1 1 d . . . . .
H15 H 0.3789 0.3197 0.3034 0.086 Uiso 1 1 calc R U . . .
O16 O 0.5434(2) -0.0050(2) 0.45240(10) 0.0532(9) Uani 1 1 d . . . . .
O18 O 0.2694(2) 0.2436(2) 0.21670(11) 0.0603(10) Uani 1 1 d . . . . .
H18 H 0.2599 0.2247 0.1989 0.090 Uiso 1 1 calc R U . . .
O19 O 0.2579(2) 0.2778(2) 0.29101(11) 0.0578(10) Uani 1 1 d . . . . .
H19 H 0.2655 0.3180 0.2864 0.087 Uiso 1 1 calc R U . . .
O22 O 0.2507(3) -0.0389(2) 0.19950(12) 0.0642(11) Uani 1 1 d . . . . .
O23 O 0.6213(2) 0.2005(2) 0.42159(12) 0.0664(12) Uani 1 1 d . . . . .
O25 O -0.1082(2) 0.4105(2) 0.32465(12) 0.0594(10) Uani 1 1 d . . . . .
O26 O 0.2843(2) 0.0847(2) 0.30570(11) 0.0581(10) Uani 1 1 d . . . . .
H26 H 0.3259 0.0563 0.3005 0.087 Uiso 1 1 calc R U . . .
O27 O 0.1598(3) -0.0295(3) 0.34260(14) 0.0871(15) Uani 1 1 d . . . . .
N512 N 0.5026(2) 0.0956(2) 0.39626(12) 0.0416(10) Uani 1 1 d . . . . .
H512 H 0.5066 0.1093 0.3699 0.050 Uiso 1 1 calc R U . . .
O29 O -0.0554(2) 0.2240(2) 0.46996(11) 0.0618(10) Uani 1 1 d . . . . .
N513 N 0.4203(2) 0.2154(2) 0.38556(12) 0.0419(10) Uani 1 1 d . . . . .
O32 O 0.4953(2) 0.1464(2) 0.29905(11) 0.0606(10) Uani 1 1 d . . . . .
H32 H 0.5091 0.1670 0.3147 0.091 Uiso 1 1 calc R U . . .
O33 O 0.7839(2) -0.1766(2) 0.40326(11) 0.0644(11) Uani 1 1 d . . . . .
O34 O -0.0944(3) 0.3277(2) 0.14439(12) 0.0638(11) Uani 1 1 d . . . . .
N511 N 0.5947(3) 0.0141(2) 0.34893(12) 0.0454(10) Uani 1 1 d . . . . .
N503 N 0.0147(3) 0.2233(2) 0.35112(12) 0.0450(10) Uani 1 1 d . . . . .
N501 N -0.0249(3) 0.2307(2) 0.19884(14) 0.0483(11) Uani 1 1 d . . . . .
H501 H -0.0235 0.2157 0.2255 0.058 Uiso 1 1 calc R U . . .
N506 N 0.3242(3) 0.0312(3) 0.42970(12) 0.0472(11) Uani 1 1 d . . . . .
O39 O 0.7457(3) -0.0780(3) 0.18850(12) 0.0691(11) Uani 1 1 d . . . . .
N502 N 0.0980(3) 0.0931(2) 0.33485(13) 0.0460(10) Uani 1 1 d . . . . .
H502 H 0.0829 0.1356 0.3168 0.055 Uiso 1 1 calc R U . . .
O502 O -0.3223(3) 0.4664(3) 0.22019(17) 0.0858(15) Uani 1 1 d . . . . .
O509 O 0.2164(3) 0.4110(3) 0.23316(13) 0.0772(13) Uani 1 1 d . . . . .
N3 N 0.3437(3) 0.3373(2) 0.36680(14) 0.0502(11) Uani 1 1 d . . . . .
H3 H 0.3583 0.3350 0.3424 0.060 Uiso 1 1 calc R U . . .
O508 O 0.0057(3) 0.5815(2) 0.27570(16) 0.0790(13) Uani 1 1 d . . . . .
O501 O -0.0879(3) 0.1391(2) 0.30473(14) 0.0670(11) Uani 1 1 d . . . . .
O503 O 0.0462(3) 0.4608(3) 0.09177(13) 0.0823(14) Uani 1 1 d . . . . .
O510 O 0.3916(3) 0.3933(4) 0.00074(14) 0.0989(19) Uani 1 1 d . . . . .
N8 N 0.1908(3) 0.1870(3) 0.45807(13) 0.0510(11) Uani 1 1 d . . . . .
N9 N 0.0833(3) 0.1113(3) 0.24918(13) 0.0496(11) Uani 1 1 d . . . . .
N10 N 0.6343(3) 0.0082(3) 0.28401(12) 0.0483(11) Uani 1 1 d . . . . .
O507 O 0.4698(3) -0.1438(3) 0.44136(13) 0.0763(13) Uani 1 1 d . . . . .
O500 O -0.1128(3) 0.1346(3) 0.36862(13) 0.0723(13) Uani 1 1 d . . . . .
O512 O 0.2643(3) 0.4168(2) 0.40077(15) 0.0727(12) Uani 1 1 d . . . . .
N14 N 0.1464(3) 0.2584(3) 0.44275(14) 0.0549(12) Uani 1 1 d . . . . .
O550 O 0.0769(3) 0.6157(3) 0.15956(15) 0.0788(14) Uani 1 1 d . . . . .
O504 O 0.2323(3) 0.3143(3) 0.00253(12) 0.0847(16) Uani 1 1 d . . . . .
O505 O 0.4802(3) -0.0144(3) 0.13817(14) 0.0864(15) Uani 1 1 d . . . . .
O515 O 0.7080(3) 0.1982(3) 0.19590(14) 0.0799(13) Uani 1 1 d . . . . .
N19 N 0.0837(3) 0.3771(3) 0.15678(14) 0.0602(13) Uani 1 1 d . . . . .
H19X H 0.1191 0.3360 0.1696 0.072 Uiso 1 1 calc R U . . .
N20 N 0.4451(3) -0.0236(3) 0.24342(15) 0.0593(13) Uani 1 1 d . . . . .
N21 N 0.5837(3) 0.2645(3) 0.35350(14) 0.0524(12) Uani 1 1 d . . . . .
H21 H 0.5497 0.3044 0.3383 0.063 Uiso 1 1 calc R U . . .
N22 N 0.4148(3) 0.3232(3) 0.06816(15) 0.0671(15) Uani 1 1 d . . . . .
H22 H 0.4013 0.3246 0.0928 0.081 Uiso 1 1 calc R U . . .
N23 N 0.5123(3) 0.3884(3) 0.37417(14) 0.0577(13) Uani 1 1 d . . . . .
N24 N 0.4350(3) -0.0406(3) 0.31358(14) 0.0521(11) Uani 1 1 d . . . . .
N25 N 0.2962(3) 0.1765(3) 0.14502(14) 0.0603(13) Uani 1 1 d . . . . .
N26 N 0.4189(3) -0.0485(3) 0.38285(13) 0.0515(11) Uani 1 1 d . . . . .
H26X H 0.3858 -0.0044 0.3745 0.062 Uiso 1 1 calc R U . . .
C500 C 0.1156(3) 0.0313(3) 0.40926(16) 0.0497(13) Uani 1 1 d . . . . .
H500 H 0.1490 -0.0124 0.4048 0.060 Uiso 1 1 calc R U . . .
C504 C 0.3716(3) 0.2704(3) 0.39865(16) 0.0469(13) Uani 1 1 d . . . . .
N29 N 0.6668(3) 0.0088(3) 0.21787(13) 0.0559(12) Uani 1 1 d . . . . .
H29 H 0.6324 0.0525 0.2113 0.067 Uiso 1 1 calc R U . . .
C476 C 0.3044(3) 0.1888(3) 0.25257(15) 0.0496(13) Uani 1 1 d . . . . .
O516 O 0.5251(4) 0.4827(4) 0.3035(3) 0.176(5) Uani 1 1 d . . . . .
N32 N -0.1322(3) 0.2709(3) 0.24872(14) 0.0495(11) Uani 1 1 d . . . . .
C503 C 0.4512(3) 0.1490(3) 0.41343(14) 0.0415(12) Uani 1 1 d . . . . .
N34 N 0.5991(3) 0.0928(3) 0.14334(13) 0.0550(12) Uani 1 1 d . . . . .
O511 O 0.1678(4) 0.6261(3) 0.01742(16) 0.109(2) Uani 1 1 d . . . . .
C501 C 0.6894(5) -0.2317(4) 0.2312(3) 0.090(2) Uani 1 1 d . . . . .
H50A H 0.7028 -0.1907 0.2130 0.109 Uiso 1 1 calc R U . . .
H50B H 0.6553 -0.2472 0.2152 0.109 Uiso 1 1 calc R U . . .
N37 N 0.0949(3) 0.4069(3) 0.34977(15) 0.0547(12) Uani 1 1 d . . . . .
C502 C 0.2744(3) 0.0700(3) 0.45242(16) 0.0482(13) Uani 1 1 d . . . . .
O506 O 0.6479(3) -0.2093(3) 0.26603(15) 0.0822(13) Uani 1 1 d . . . . .
N40 N 0.3931(3) 0.0655(3) 0.16861(15) 0.0643(14) Uani 1 1 d . . . . .
H40 H 0.3796 0.0717 0.1925 0.077 Uiso 1 1 calc R U . . .
C1 C 0.6489(3) -0.0220(3) 0.32629(15) 0.0454(12) Uani 1 1 d . . . . .
C2 C 0.0858(3) 0.0938(3) 0.37593(15) 0.0445(12) Uani 1 1 d . . . . .
O514 O 0.4894(4) 0.4443(3) 0.17665(14) 0.0990(18) Uani 1 1 d . . . . .
N504 N -0.0170(3) 0.3442(3) 0.28893(13) 0.0489(11) Uani 1 1 d . . . . .
H504 H 0.0180 0.3014 0.2919 0.059 Uiso 1 1 calc R U . . .
C5 C 0.0382(3) 0.1618(3) 0.38364(15) 0.0450(13) Uani 1 1 d . . . . .
O513 O 0.1550(3) 0.6540(3) 0.2840(2) 0.0963(18) Uani 1 1 d . . . . .
C7 C 0.2296(3) 0.1486(3) 0.43215(15) 0.0451(13) Uani 1 1 d . . . . .
N516 N 0.5673(3) 0.3140(3) 0.27206(14) 0.0584(13) Uani 1 1 d . . . . .
O700 O 0.6687(3) 0.0377(3) 0.03358(13) 0.0872(15) Uani 1 1 d . . . . .
O517 O 0.4426(5) 0.5836(3) 0.2870(2) 0.146(3) Uani 1 1 d . . . . .
N515 N 0.4322(3) 0.4304(3) 0.23868(16) 0.0677(15) Uani 1 1 d . . . . .
H515 H 0.4347 0.3989 0.2623 0.081 Uiso 1 1 calc R U . . .
C13 C 0.4356(3) 0.1352(3) 0.45484(15) 0.0439(12) Uani 1 1 d . . . . .
H13 H 0.4582 0.0889 0.4735 0.053 Uiso 1 1 calc R U . . .
C14 C -0.0331(3) 0.2853(3) 0.35878(16) 0.0475(13) Uani 1 1 d . . . . .
C15 C 0.5465(3) 0.0257(3) 0.41602(15) 0.0447(12) Uani 1 1 d . . . . .
C16 C 0.1032(4) 0.1549(4) 0.12193(17) 0.0609(16) Uani 1 1 d . . . . .
H16 H 0.1083 0.1668 0.0934 0.073 Uiso 1 1 calc R U . . .
C17 C 0.3265(3) 0.2254(3) 0.28348(15) 0.0498(13) Uani 1 1 d . . . . .
H17 H 0.3463 0.1870 0.3097 0.060 Uiso 1 1 calc R U . . .
C18 C 0.0271(3) 0.3705(3) 0.22127(17) 0.0486(13) Uani 1 1 d . . . . .
C19 C 0.2279(3) 0.1803(3) 0.38974(15) 0.0437(12) Uani 1 1 d . . . . .
H19A H 0.2555 0.1528 0.3724 0.052 Uiso 1 1 calc R U . . .
C20 C 0.3938(3) 0.2571(3) 0.26932(15) 0.0511(14) Uani 1 1 d . . . . .
H20 H 0.3743 0.2966 0.2435 0.061 Uiso 1 1 calc R U . . .
C21 C 0.6052(3) -0.0142(3) 0.39006(14) 0.0453(13) Uani 1 1 d . . . . .
C22 C 0.3083(4) -0.0345(4) 0.51264(17) 0.0601(16) Uani 1 1 d . . . . .
H22A H 0.3026 -0.0567 0.5402 0.072 Uiso 1 1 calc R U . . .
N510 N 0.3095(3) 0.4225(3) 0.09375(15) 0.0648(15) Uani 1 1 d . . . . .
C24 C 0.1849(3) 0.2527(3) 0.37456(16) 0.0436(12) Uani 1 1 d . . . . .
H24 H 0.1824 0.2766 0.3464 0.052 Uiso 1 1 calc R U . . .
N507 N 0.1029(3) 0.4785(3) 0.27207(17) 0.0662(14) Uani 1 1 d . . . . .
H507 H 0.1314 0.4338 0.2844 0.079 Uiso 1 1 calc R U . . .
C26 C 0.1441(3) 0.2908(3) 0.40260(16) 0.0453(13) Uani 1 1 d . . . . .
C27 C 0.6949(4) -0.0184(4) 0.18526(17) 0.0577(15) Uani 1 1 d . . . . .
C28 C 0.3509(3) 0.2629(3) 0.43892(17) 0.0525(14) Uani 1 1 d . . . . .
H28 H 0.3158 0.3022 0.4470 0.063 Uiso 1 1 calc R U . . .
C29 C 0.1485(4) 0.0730(3) 0.19026(16) 0.0534(14) Uani 1 1 d . . . . .
C30 C 0.4382(3) 0.1635(3) 0.22987(16) 0.0530(14) Uani 1 1 d . . . . .
H30A H 0.4206 0.2004 0.2034 0.064 Uiso 1 1 calc R U . . .
H30B H 0.4835 0.1237 0.2256 0.064 Uiso 1 1 calc R U . . .
C31 C 0.1989(4) 0.0078(3) 0.21718(17) 0.0555(14) Uani 1 1 d . . . . .
C32 C 0.0358(3) 0.1877(3) 0.18038(16) 0.0487(13) Uani 1 1 d . . . . .
N500 N -0.1217(3) 0.1684(3) 0.33064(16) 0.0598(13) Uani 1 1 d . . . . .
N505 N 0.1965(3) 0.2866(4) 0.12756(14) 0.0648(15) Uani 1 1 d . . . . .
C35 C -0.0568(3) 0.3536(3) 0.32267(16) 0.0457(12) Uani 1 1 d . . . . .
C36 C 0.1336(4) 0.0483(3) 0.27384(17) 0.0538(14) Uani 1 1 d . . . . .
C37 C 0.6309(3) 0.2166(3) 0.33244(17) 0.0536(15) Uani 1 1 d . . . . .
C38 C 0.3848(3) 0.1937(3) 0.46718(16) 0.0523(14) Uani 1 1 d . . . . .
H38 H 0.3729 0.1870 0.4948 0.063 Uiso 1 1 calc R U . . .
C39 C 0.3675(3) -0.0387(3) 0.44910(16) 0.0503(14) Uani 1 1 d . . . . .
C40 C 0.4753(3) -0.0645(3) 0.28277(18) 0.0539(14) Uani 1 1 d . . . . .
C41 C -0.0245(3) 0.3942(3) 0.24955(17) 0.0503(14) Uani 1 1 d . . . . .
C42 C 0.4615(3) -0.0772(3) 0.35203(19) 0.0559(14) Uani 1 1 d . . . . .
C43 C 0.7204(3) -0.1143(3) 0.38842(16) 0.0525(14) Uani 1 1 d . . . . .
C44 C 0.0474(3) 0.0975(4) 0.45772(17) 0.0547(15) Uani 1 1 d . . . . .
H44 H 0.0346 0.0980 0.4847 0.066 Uiso 1 1 calc R U . . .
C45 C 0.0176(3) 0.1622(3) 0.42445(16) 0.0496(13) Uani 1 1 d . . . . .
C46 C 0.6856(3) -0.0241(3) 0.26052(16) 0.0517(13) Uani 1 1 d . . . . .
C47 C 0.2637(3) 0.0382(3) 0.49417(16) 0.0537(14) Uani 1 1 d . . . . .
H47 H 0.2274 0.0657 0.5090 0.064 Uiso 1 1 calc R U . . .
O518 O 0.4408(4) 0.3819(4) 0.4939(2) 0.117(2) Uani 1 1 d . . . . .
C50 C -0.0363(3) 0.2289(3) 0.43009(15) 0.0461(13) Uani 1 1 d . . . . .
C51 C 0.0905(3) 0.1229(3) 0.20772(15) 0.0482(13) Uani 1 1 d . . . . .
C52 C 0.0921(3) 0.3694(3) 0.38911(19) 0.0543(14) Uani 1 1 d . . . . .
C53 C 0.3612(3) -0.0739(3) 0.49001(16) 0.0544(15) Uani 1 1 d . . . . .
H53 H 0.3920 -0.1229 0.5018 0.065 Uiso 1 1 calc R U . . .
C54 C 0.4238(3) -0.0821(3) 0.42432(18) 0.0539(14) Uani 1 1 d . . . . .
C55 C 0.0955(3) 0.0341(3) 0.44942(15) 0.0532(14) Uani 1 1 d . . . . .
H55 H 0.1153 -0.0085 0.4713 0.064 Uiso 1 1 calc R U . . .
C56 C 0.7137(3) -0.0856(3) 0.34411(17) 0.0531(14) Uani 1 1 d . . . . .
N508 N 0.1138(3) 0.5093(3) 0.23071(17) 0.0643(14) Uani 1 1 d . . . . .
H508 H 0.0831 0.5525 0.2173 0.077 Uiso 1 1 calc R U . . .
N514 N 0.3325(3) 0.4526(3) 0.29930(16) 0.0599(13) Uani 1 1 d . . . . .
C59 C 0.6659(3) -0.0792(3) 0.41129(16) 0.0492(13) Uani 1 1 d . . . . .
H59 H 0.6686 -0.0974 0.4400 0.059 Uiso 1 1 calc R U . . .
C60 C 0.6557(4) 0.0310(4) 0.14347(16) 0.0560(15) Uani 1 1 d . . . . .
C61 C -0.0860(3) 0.2930(3) 0.18054(17) 0.0505(13) Uani 1 1 d . . . . .
C62 C 0.5882(4) 0.1200(4) 0.06743(17) 0.0676(19) Uani 1 1 d . . . . .
C63 C -0.1240(3) 0.2810(4) 0.47779(18) 0.0621(16) Uani 1 1 d . . . . .
H63A H -0.1202 0.3291 0.4634 0.074 Uiso 1 1 calc R U . . .
H63B H -0.1231 0.2771 0.5073 0.074 Uiso 1 1 calc R U . . .
C64 C -0.0612(3) 0.2905(4) 0.39736(17) 0.0526(14) Uani 1 1 d . . . . .
H64 H -0.0960 0.3347 0.4006 0.063 Uiso 1 1 calc R U . . .
C65 C -0.1461(3) 0.3159(3) 0.21132(18) 0.0542(14) Uani 1 1 d . . . . .
C66 C 0.1297(4) 0.0358(3) 0.31998(17) 0.0557(15) Uani 1 1 d . . . . .
C67 C 0.2656(4) 0.2428(5) 0.07163(18) 0.069(2) Uani 1 1 d . . . . .
C68 C 0.2525(4) 0.2353(4) 0.11463(16) 0.0592(17) Uani 1 1 d . . . . .
C69 C 0.0435(3) 0.2036(4) 0.13798(16) 0.0563(15) Uani 1 1 d . . . . .
H69 H 0.0091 0.2467 0.1202 0.068 Uiso 1 1 calc R U . . .
C70 C 0.0451(4) 0.4767(3) 0.3362(2) 0.0621(16) Uani 1 1 d . . . . .
C71 C 0.5848(4) 0.2562(4) 0.39442(17) 0.0581(16) Uani 1 1 d . . . . .
C72 C 0.2976(4) 0.4038(3) 0.3695(2) 0.0568(15) Uani 1 1 d . . . . .
C73 C 0.0413(4) 0.4005(4) 0.4158(2) 0.0671(17) Uani 1 1 d . . . . .
H73 H 0.0413 0.3736 0.4432 0.080 Uiso 1 1 calc R U . . .
C74 C 0.5721(4) -0.1645(4) 0.3331(2) 0.0735(18) Uani 1 1 d . . . . .
H74 H 0.6183 -0.2054 0.3397 0.088 Uiso 1 1 calc R U . . .
C75 C -0.1847(3) 0.2913(3) 0.27743(17) 0.0512(14) Uani 1 1 d . . . . .
C77 C 0.5087(4) 0.2064(4) 0.10238(16) 0.0569(16) Uani 1 1 d . . . . .
C78 C 0.5647(4) 0.1388(4) 0.10472(16) 0.0577(16) Uani 1 1 d . . . . .
C79 C 0.6484(5) 0.0510(5) 0.06937(18) 0.0709(19) Uani 1 1 d . . . . .
C80 C -0.2230(4) 0.2682(4) 0.3486(2) 0.0654(18) Uani 1 1 d . . . . .
H80 H -0.2162 0.2372 0.3754 0.079 Uiso 1 1 calc R U . . .
C81 C 0.4648(3) 0.1978(3) 0.26045(16) 0.0543(14) Uani 1 1 d . . . . .
H81 H 0.5058 0.2197 0.2487 0.065 Uiso 1 1 calc R U . . .
C82 C 0.4842(4) -0.0457(4) 0.2122(2) 0.0662(17) Uani 1 1 d . . . . .
C83 C 0.6229(4) 0.2475(3) 0.28744(18) 0.0580(15) Uani 1 1 d . . . . .
C84 C 0.1880(4) -0.0049(3) 0.25979(18) 0.0584(15) Uani 1 1 d . . . . .
H84 H 0.2178 -0.0493 0.2784 0.070 Uiso 1 1 calc R U . . .
C85 C 0.7669(4) -0.1155(4) 0.31745(18) 0.0656(17) Uani 1 1 d . . . . .
H85 H 0.8115 -0.1568 0.3282 0.079 Uiso 1 1 calc R U . . .
N517 N 0.4747(4) 0.5297(3) 0.3125(2) 0.0751(17) Uani 1 1 d . . . . .
C87 C 0.5321(4) -0.1397(4) 0.3633(2) 0.0637(16) Uani 1 1 d . . . . .
H87 H 0.5500 -0.1627 0.3911 0.076 Uiso 1 1 calc R U . . .
C88 C 0.4513(4) 0.0031(4) 0.16921(19) 0.0642(17) Uani 1 1 d . . . . .
C89 C 0.5347(4) 0.3250(4) 0.40593(18) 0.0605(17) Uani 1 1 d . . . . .
C90 C 0.3666(4) 0.1227(5) 0.09256(19) 0.072(2) Uani 1 1 d . . . . .
H90 H 0.4045 0.0832 0.0860 0.086 Uiso 1 1 calc R U . . .
C91 C 0.2994(4) -0.1107(3) 0.2254(2) 0.0658(16) Uani 1 1 d . . . . .
H91A H 0.2649 -0.1365 0.2408 0.079 Uiso 1 1 calc R U . . .
H91B H 0.3348 -0.1042 0.2453 0.079 Uiso 1 1 calc R U . . .
C92 C 0.9539(4) 0.9626(4) 0.3999(2) 0.0746(19) Uani 1 1 d . . . . .
H92 H 0.9699 1.0073 0.3948 0.089 Uiso 1 1 calc R U . . .
C93 C 0.8646(5) -0.3293(4) 0.4272(2) 0.082(2) Uani 1 1 d . . . . .
H93A H 0.8159 -0.3420 0.4283 0.123 Uiso 1 1 calc R U . . .
H93B H 0.9099 -0.3736 0.4356 0.123 Uiso 1 1 calc R U . . .
H93C H 0.8689 -0.3025 0.3993 0.123 Uiso 1 1 calc R U . . .
C94 C 0.1520(4) 0.3485(4) 0.09980(17) 0.0605(17) Uani 1 1 d . . . . .
C95 C 0.6824(4) 0.0063(4) 0.10825(18) 0.0616(16) Uani 1 1 d . . . . .
H95 H 0.7220 -0.0391 0.1111 0.074 Uiso 1 1 calc R U . . .
C96 C 0.6832(3) 0.1482(3) 0.3492(2) 0.0590(16) Uani 1 1 d . . . . .
H96 H 0.6877 0.1272 0.3777 0.071 Uiso 1 1 calc R U . . .
C97 C 0.0486(4) 0.5174(3) 0.2930(2) 0.0624(16) Uani 1 1 d . . . . .
C98 C 0.7884(4) -0.2142(4) 0.44666(17) 0.0663(17) Uani 1 1 d . . . . .
H98A H 0.7408 -0.2288 0.4530 0.080 Uiso 1 1 calc R U . . .
H98B H 0.7919 -0.1819 0.4635 0.080 Uiso 1 1 calc R U . . .
C99 C 0.1807(4) 0.5009(4) 0.1678(2) 0.0617(17) Uani 1 1 d . . . . .
C990 C 0.2372(4) 0.4556(4) 0.15124(19) 0.0651(18) Uani 1 1 d . . . . .
H990 H 0.2680 0.4104 0.1687 0.078 Uiso 1 1 calc R U . . .
C101 C -0.2937(4) 0.3822(4) 0.2996(2) 0.0708(18) Uani 1 1 d . . . . .
H101 H -0.3346 0.4274 0.2927 0.085 Uiso 1 1 calc R U . . .
C102 C 0.1534(4) 0.0915(4) 0.14608(17) 0.0593(15) Uani 1 1 d . . . . .
H102 H 0.1914 0.0596 0.1342 0.071 Uiso 1 1 calc R U . . .
C103 C 0.3191(4) 0.5078(3) 0.2636(2) 0.0686(19) Uani 1 1 d . . . . .
C104 C 0.7536(4) -0.0846(4) 0.27583(18) 0.0647(16) Uani 1 1 d . . . . .
H104 H 0.7895 -0.1037 0.2578 0.078 Uiso 1 1 calc R U . . .
C105 C -0.2094(4) 0.3823(4) 0.1969(2) 0.0649(16) Uani 1 1 d . . . . .
H105 H -0.2167 0.4096 0.1692 0.078 Uiso 1 1 calc R U . . .
C106 C -0.1772(3) 0.2442(4) 0.31841(19) 0.0574(15) Uani 1 1 d . . . . .
C108 C 0.2115(4) 0.5883(4) 0.2904(3) 0.086(3) Uani 1 1 d . . . . .
C109 C 0.0272(4) 0.4103(3) 0.18131(17) 0.0563(15) Uani 1 1 d . . . . .
C110 C 0.4654(5) 0.3801(5) 0.4546(2) 0.083(2) Uani 1 1 d . . . . .
C111 C 0.5435(4) -0.1276(4) 0.2900(2) 0.0627(16) Uani 1 1 d . . . . .
C112 C 0.5155(4) 0.3193(4) 0.44603(19) 0.0689(18) Uani 1 1 d . . . . .
H112 H 0.5361 0.2751 0.4667 0.083 Uiso 1 1 calc R U . . .
C113 C 0.4723(4) 0.2576(4) 0.06595(17) 0.0650(18) Uani 1 1 d . . . . .
C114 C -0.2459(4) 0.3579(4) 0.2690(2) 0.0622(16) Uani 1 1 d . . . . .
C115 C 0.6715(4) 0.2059(4) 0.26231(19) 0.0594(15) Uani 1 1 d . . . . .
C116 C 0.4952(5) 0.2366(6) 0.02827(18) 0.079(2) Uani 1 1 d . . . . .
H116 H 0.4717 0.2690 0.0027 0.095 Uiso 1 1 calc R U . . .
C117 C 0.3695(4) 0.4965(4) 0.2303(2) 0.0695(19) Uani 1 1 d . . . . .
C118 C 0.7586(5) 0.1783(5) 0.1317(2) 0.093(3) Uani 1 1 d . . . . .
H118 H 0.7551 0.1282 0.1421 0.112 Uiso 1 1 calc R U . . .
C119 C 0.2250(4) 0.5320(4) 0.3279(2) 0.0732(19) Uani 1 1 d . . . . .
H119 H 0.1953 0.5388 0.3505 0.088 Uiso 1 1 calc R U . . .
C120 C 0.1633(5) 0.3624(5) 0.05659(18) 0.078(2) Uani 1 1 d . . . . .
H120 H 0.1340 0.4070 0.0380 0.093 Uiso 1 1 calc R U . . .
C121 C 0.6605(4) 0.2385(4) 0.21909(19) 0.0657(17) Uani 1 1 d . . . . .
C122 C 0.8631(5) -0.2822(4) 0.45588(19) 0.0736(19) Uani 1 1 d . . . . .
H122 H 0.8618 -0.3118 0.4842 0.088 Uiso 1 1 calc R U . . .
C123 C 0.3225(5) 0.1848(5) 0.06207(19) 0.073(2) Uani 1 1 d . . . . .
H123 H 0.3317 0.1873 0.0343 0.087 Uiso 1 1 calc R U . . .
C124 C 0.5513(4) -0.1067(4) 0.2168(2) 0.0703(18) Uani 1 1 d . . . . .
H124 H 0.5756 -0.1191 0.1937 0.084 Uiso 1 1 calc R U . . .
C125 C 0.1715(4) 0.4711(3) 0.2129(2) 0.0626(16) Uani 1 1 d . . . . .
C126 C 0.3547(5) 0.5496(4) 0.1931(2) 0.085(2) Uani 1 1 d . . . . .
H126 H 0.3850 0.5408 0.1710 0.102 Uiso 1 1 calc R U . . .
C127 C -0.2606(4) 0.4054(4) 0.2260(2) 0.0661(17) Uani 1 1 d . . . . .
C128 C 0.4677(4) 0.4489(4) 0.3837(2) 0.0615(16) Uani 1 1 d . . . . .
C129 C 0.2942(5) -0.1678(5) 0.1672(3) 0.094(2) Uani 1 1 d . . . . .
H12A H 0.3279 -0.1946 0.1500 0.142 Uiso 1 1 calc R U . . .
H12B H 0.2604 -0.1210 0.1502 0.142 Uiso 1 1 calc R U . . .
H12C H 0.2614 -0.1958 0.1815 0.142 Uiso 1 1 calc R U . . .
C130 C 0.3511(4) 0.1225(4) 0.13419(17) 0.0605(17) Uani 1 1 d . . . . .
C131 C 0.1117(5) 0.6703(4) 0.3168(4) 0.103(3) Uani 1 1 d . . . . .
H13A H 0.1468 0.6714 0.3387 0.124 Uiso 1 1 calc R U . . .
H13B H 0.0859 0.6333 0.3280 0.124 Uiso 1 1 calc R U . . .
C132 C 0.0900(4) 0.4010(4) 0.11500(18) 0.0658(18) Uani 1 1 d . . . . .
C133 C 0.5816(4) -0.1486(4) 0.2562(2) 0.0689(17) Uani 1 1 d . . . . .
C134 C 0.7314(4) 0.1084(4) 0.3232(2) 0.0670(18) Uani 1 1 d . . . . .
H134 H 0.7674 0.0616 0.3353 0.080 Uiso 1 1 calc R U . . .
C135 C -0.0819(4) 0.4647(4) 0.2360(2) 0.0672(17) Uani 1 1 d . . . . .
H135 H -0.1180 0.4831 0.2540 0.081 Uiso 1 1 calc R U . . .
C136 C 0.4912(5) 0.4108(4) 0.21226(19) 0.0708(19) Uani 1 1 d . . . . .
C137 C 0.6016(4) 0.3051(4) 0.2034(2) 0.0723(19) Uani 1 1 d . . . . .
H137 H 0.5917 0.3265 0.1749 0.087 Uiso 1 1 calc R U . . .
C138 C -0.2037(5) 0.1945(5) 0.4773(3) 0.095(3) Uani 1 1 d . . . . .
H13C H -0.2542 0.1926 0.4676 0.142 Uiso 1 1 calc R U . . .
H13D H -0.1973 0.1772 0.5071 0.142 Uiso 1 1 calc R U . . .
H13E H -0.1607 0.1636 0.4659 0.142 Uiso 1 1 calc R U . . .
C139 C 0.2529(4) 0.4723(4) 0.1088(2) 0.069(2) Uani 1 1 d . . . . .
C140 C 0.5569(4) 0.3398(4) 0.23128(18) 0.0659(18) Uani 1 1 d . . . . .
C141 C -0.0290(5) 0.4794(4) 0.1682(2) 0.0739(19) Uani 1 1 d . . . . .
H141 H -0.0310 0.5086 0.1412 0.089 Uiso 1 1 calc R U . . .
C142 C -0.2706(4) 0.3242(5) 0.4813(3) 0.103(3) Uani 1 1 d . . . . .
H14A H -0.3208 0.3207 0.4722 0.155 Uiso 1 1 calc R U . . .
H14B H -0.2709 0.3745 0.4717 0.155 Uiso 1 1 calc R U . . .
H14C H -0.2635 0.3084 0.5111 0.155 Uiso 1 1 calc R U . . .
C143 C 0.2479(8) 0.8123(5) 0.3776(3) 0.137(4) Uani 1 1 d . . . . .
H143 H 0.2073 0.8605 0.3656 0.165 Uiso 1 1 calc R U . . .
C144 C -0.0840(5) 0.5055(4) 0.1964(2) 0.077(2) Uani 1 1 d . . . . .
H144 H -0.1226 0.5519 0.1873 0.092 Uiso 1 1 calc R U . . .
C145 C 0.5491(5) 0.1718(5) 0.02935(18) 0.076(2) Uani 1 1 d . . . . .
H145 H 0.5619 0.1598 0.0045 0.091 Uiso 1 1 calc R U . . .
C146 C 0.1931(5) 0.3838(5) -0.0279(2) 0.091(3) Uani 1 1 d . . . . .
H14D H 0.1353 0.3960 -0.0268 0.109 Uiso 1 1 calc R U . . .
H14E H 0.2091 0.4227 -0.0213 0.109 Uiso 1 1 calc R U . . .
C147 C -0.2022(4) 0.2750(4) 0.4635(2) 0.0760(19) Uani 1 1 d . . . . .
H147 H -0.2094 0.2922 0.4331 0.091 Uiso 1 1 calc R U . . .
C148 C 0.2186(5) 0.3084(5) 0.04273(18) 0.075(2) Uani 1 1 d . . . . .
C149 C 0.2468(5) 0.6315(4) 0.2189(3) 0.095(3) Uani 1 1 d . . . . .
H149 H 0.2072 0.6771 0.2153 0.114 Uiso 1 1 calc R U . . .
C150 C 0.8059(6) -0.3195(7) 0.2141(3) 0.134(4) Uani 1 1 d . . . . .
H15A H 0.7689 -0.3308 0.1979 0.201 Uiso 1 1 calc R U . . .
H15B H 0.8520 -0.3626 0.2242 0.201 Uiso 1 1 calc R U . . .
H15C H 0.8226 -0.2802 0.1971 0.201 Uiso 1 1 calc R U . . .
C151 C -0.0092(4) 0.4715(4) 0.4016(3) 0.0751(19) Uani 1 1 d . . . . .
H151 H -0.0445 0.4929 0.4191 0.090 Uiso 1 1 calc R U . . .
C153 C 0.4378(4) 0.4470(5) 0.4239(3) 0.082(2) Uani 1 1 d . . . . .
C154 C 0.2588(4) 0.5754(4) 0.2568(2) 0.072(2) Uani 1 1 d . . . . .
C155 C 0.2850(4) 0.4655(3) 0.3297(2) 0.0639(17) Uani 1 1 d . . . . .
C156 C 0.1333(4) 0.5710(4) 0.1415(2) 0.0694(19) Uani 1 1 d . . . . .
C157 C 0.2172(5) 0.5569(5) 0.0394(2) 0.084(3) Uani 1 1 d . . . . .
C158 C 0.3183(4) 0.4409(4) 0.0538(2) 0.071(2) Uani 1 1 d . . . . .
C159 C -0.2797(4) 0.3389(4) 0.3393(3) 0.078(2) Uani 1 1 d . . . . .
H159 H -0.3077 0.3562 0.3603 0.093 Uiso 1 1 calc R U . . .
C160 C 0.4433(4) 0.5199(4) 0.3535(2) 0.0718(19) Uani 1 1 d . . . . .
C161 C 0.7264(4) 0.1363(4) 0.2817(2) 0.0653(16) Uani 1 1 d . . . . .
H161 H 0.7597 0.1092 0.2658 0.078 Uiso 1 1 calc R U . . .
C162 C -0.0077(4) 0.5113(4) 0.3612(3) 0.0755(19) Uani 1 1 d . . . . .
H162 H -0.0410 0.5599 0.3510 0.091 Uiso 1 1 calc R U . . .
C163 C 0.0264(5) 0.6857(4) 0.1335(3) 0.089(2) Uani 1 1 d . . . . .
H16A H -0.0019 0.6770 0.1114 0.107 Uiso 1 1 calc R U . . .
H16B H 0.0597 0.7152 0.1207 0.107 Uiso 1 1 calc R U . . .
C164 C 0.2721(5) 0.5065(5) 0.0246(2) 0.079(2) Uani 1 1 d . . . . .
H164 H 0.2793 0.5146 -0.0037 0.095 Uiso 1 1 calc R U . . .
C165 C 0.3844(6) 0.5097(6) 0.4311(4) 0.116(3) Uani 1 1 d . . . . .
H165 H 0.3650 0.5074 0.4572 0.140 Uiso 1 1 calc R U . . .
C166 C 0.3768(4) 0.3850(5) 0.0377(2) 0.076(2) Uani 1 1 d . . . . .
C167 C 0.7666(5) -0.2965(4) 0.2494(3) 0.094(2) Uani 1 1 d . . . . .
H167 H 0.7513 -0.3377 0.2668 0.113 Uiso 1 1 calc R U . . .
C168 C 0.3473(4) -0.1547(4) 0.1994(2) 0.081(2) Uani 1 1 d . . . . .
H168 H 0.3812 -0.1273 0.1841 0.097 Uiso 1 1 calc R U . . .
C169 C 0.9393(4) -0.2584(5) 0.4547(2) 0.089(2) Uani 1 1 d . . . . .
H16C H 0.9359 -0.2279 0.4733 0.133 Uiso 1 1 calc R U . . .
H16D H 0.9434 -0.2311 0.4270 0.133 Uiso 1 1 calc R U . . .
H16E H 0.9858 -0.3016 0.4632 0.133 Uiso 1 1 calc R U . . .
C170 C 0.1469(4) 0.5891(4) 0.0997(2) 0.075(2) Uani 1 1 d . . . . .
H170 H 0.1164 0.6347 0.0825 0.090 Uiso 1 1 calc R U . . .
C171 C 0.2033(4) 0.5425(4) 0.0833(2) 0.070(2) Uani 1 1 d . . . . .
C172 C 0.7376(6) 0.2048(7) 0.0838(3) 0.122(4) Uani 1 1 d . . . . .
H17A H 0.6849 0.2033 0.0778 0.183 Uiso 1 1 calc R U . . .
H17B H 0.7761 0.1730 0.0707 0.183 Uiso 1 1 calc R U . . .
H17C H 0.7388 0.2546 0.0735 0.183 Uiso 1 1 calc R U . . .
C174 C -0.0306(5) 0.7254(5) 0.1567(3) 0.108(3) Uani 1 1 d . . . . .
H174 H -0.0611 0.6929 0.1703 0.129 Uiso 1 1 calc R U . . .
C175 C -0.0915(6) 0.7948(5) 0.1271(4) 0.133(4) Uani 1 1 d . . . . .
H17D H -0.1150 0.7804 0.1061 0.199 Uiso 1 1 calc R U . . .
H17E H -0.0641 0.8290 0.1141 0.199 Uiso 1 1 calc R U . . .
H17F H -0.1329 0.8179 0.1427 0.199 Uiso 1 1 calc R U . . .
C176 C 0.7315(6) -0.0301(6) 0.0340(2) 0.097(3) Uani 1 1 d . . . . .
H17G H 0.7185 -0.0720 0.0514 0.116 Uiso 1 1 calc R U . . .
H17H H 0.7820 -0.0295 0.0453 0.116 Uiso 1 1 calc R U . . .
C177 C 0.6960(5) 0.2302(5) 0.1509(2) 0.083(2) Uani 1 1 d . . . . .
H17I H 0.7026 0.2789 0.1436 0.100 Uiso 1 1 calc R U . . .
H17J H 0.6424 0.2351 0.1408 0.100 Uiso 1 1 calc R U . . .
C179 C 0.4025(6) -0.2273(5) 0.2277(3) 0.120(3) Uani 1 1 d . . . . .
H17K H 0.4356 -0.2167 0.2465 0.180 Uiso 1 1 calc R U . . .
H17L H 0.4360 -0.2557 0.2111 0.180 Uiso 1 1 calc R U . . .
H17M H 0.3707 -0.2549 0.2433 0.180 Uiso 1 1 calc R U . . .
C180 C 0.2140(6) 0.3796(6) -0.0694(2) 0.105(3) Uani 1 1 d D . . . .
H180 H 0.1895 0.4292 -0.0882 0.125 Uiso 1 1 calc R U . . .
C182 C 0.0071(6) 0.7445(5) 0.1902(3) 0.112(3) Uani 1 1 d . . . . .
H18A H 0.0449 0.7005 0.2076 0.168 Uiso 1 1 calc R U . . .
H18B H -0.0338 0.7662 0.2065 0.168 Uiso 1 1 calc R U . . .
H18C H 0.0344 0.7792 0.1779 0.168 Uiso 1 1 calc R U . . .
C183 C -0.3501(5) 0.5102(5) 0.1781(3) 0.106(3) Uani 1 1 d . . . . .
H18D H -0.3660 0.4814 0.1622 0.127 Uiso 1 1 calc R U . . .
H18E H -0.3083 0.5279 0.1645 0.127 Uiso 1 1 calc R U . . .
C184 C -0.0043(7) 0.7669(8) 0.3299(5) 0.178(6) Uani 1 1 d . . . . .
H18F H -0.0262 0.7277 0.3413 0.267 Uiso 1 1 calc R U . . .
H18G H -0.0472 0.8118 0.3179 0.267 Uiso 1 1 calc R U . . .
H18H H 0.0256 0.7739 0.3517 0.267 Uiso 1 1 calc R U . . .
C185 C 0.8418(5) 0.1768(5) 0.1426(3) 0.099(3) Uani 1 1 d . . . . .
H18I H 0.8801 0.1413 0.1315 0.148 Uiso 1 1 calc R U . . .
H18J H 0.8518 0.1633 0.1723 0.148 Uiso 1 1 calc R U . . .
H18K H 0.8469 0.2249 0.1310 0.148 Uiso 1 1 calc R U . . .
C186 C 0.2936(5) 0.6175(4) 0.1884(3) 0.090(3) Uani 1 1 d . . . . .
H186 H 0.2856 0.6538 0.1632 0.108 Uiso 1 1 calc R U . . .
C187 C 0.1764(7) 0.3273(6) -0.0835(2) 0.120(3) Uani 1 1 d . . . . .
H18L H 0.1200 0.3414 -0.0796 0.180 Uiso 1 1 calc R U . . .
H18M H 0.2021 0.2773 -0.0673 0.180 Uiso 1 1 calc R U . . .
H18N H 0.1838 0.3308 -0.1124 0.180 Uiso 1 1 calc R U . . .
C188 C 0.8230(5) -0.2774(5) 0.2754(4) 0.118(3) Uani 1 1 d . . . . .
H18O H 0.7946 -0.2584 0.2969 0.177 Uiso 1 1 calc R U . . .
H18P H 0.8430 -0.2407 0.2581 0.177 Uiso 1 1 calc R U . . .
H18Q H 0.8672 -0.3210 0.2878 0.177 Uiso 1 1 calc R U . . .
C190 C 0.3589(6) 0.5761(6) 0.4003(4) 0.122(4) Uani 1 1 d . . . . .
H190 H 0.3211 0.6173 0.4052 0.146 Uiso 1 1 calc R U . . .
C191 C 0.1545(6) 0.6397(6) -0.0274(3) 0.142(5) Uani 1 1 d . . . . .
H19B H 0.1935 0.6017 -0.0371 0.171 Uiso 1 1 calc R U . . .
H19C H 0.1593 0.6874 -0.0419 0.171 Uiso 1 1 calc R U . . .
C192 C 0.3902(5) 0.5801(5) 0.3625(3) 0.098(3) Uani 1 1 d . . . . .
H192 H 0.3748 0.6252 0.3422 0.118 Uiso 1 1 calc R U . . .
C194 C 0.8098(9) -0.1094(9) -0.0084(3) 0.174(6) Uani 1 1 d . . . . .
H19D H 0.8024 -0.1500 0.0125 0.261 Uiso 1 1 calc R U . . .
H19E H 0.8600 -0.1030 -0.0020 0.261 Uiso 1 1 calc R U . . .
H19F H 0.8104 -0.1195 -0.0350 0.261 Uiso 1 1 calc R U . . .
C195 C 0.0468(6) 0.7485(6) 0.2992(4) 0.127(4) Uani 1 1 d . . . . .
H195 H 0.0137 0.7446 0.2769 0.152 Uiso 1 1 calc R U . . .
C196 C 0.7396(9) -0.0374(7) -0.0095(3) 0.142(5) Uani 1 1 d . . . . .
H196 H 0.6913 -0.0488 -0.0160 0.171 Uiso 1 1 calc R U . . .
C197 C 0.0032(7) 0.6917(8) -0.0233(4) 0.139(5) Uani 1 1 d . . . . .
H19G H 0.0086 0.7392 -0.0363 0.209 Uiso 1 1 calc R U . . .
H19H H 0.0102 0.6818 0.0063 0.209 Uiso 1 1 calc R U . . .
H19I H -0.0493 0.6915 -0.0311 0.209 Uiso 1 1 calc R U . . .
C199 C 0.4814(6) 0.3173(7) 0.5283(2) 0.121(4) Uani 1 1 d . . . . .
H19J H 0.4731 0.2733 0.5241 0.145 Uiso 1 1 calc R U . . .
H19K H 0.5387 0.3097 0.5302 0.145 Uiso 1 1 calc R U . . .
C201 C -0.4239(6) 0.5765(5) 0.1823(4) 0.124(4) Uani 1 1 d . . . . .
H201 H -0.4591 0.5562 0.2013 0.148 Uiso 1 1 calc R U . . .
C202 C 0.0857(10) 0.8085(6) 0.2795(5) 0.176(6) Uani 1 1 d . . . . .
H20A H 0.1225 0.7918 0.2601 0.264 Uiso 1 1 calc R U . . .
H20B H 0.1141 0.8177 0.3009 0.264 Uiso 1 1 calc R U . . .
H20C H 0.0445 0.8533 0.2653 0.264 Uiso 1 1 calc R U . . .
C207 C 0.3690(7) 0.3288(10) 0.5716(4) 0.195(8) Uani 1 1 d . . . . .
H20D H 0.3533 0.3335 0.5986 0.293 Uiso 1 1 calc R U . . .
H20E H 0.3674 0.2823 0.5686 0.293 Uiso 1 1 calc R U . . .
H20F H 0.3328 0.3684 0.5506 0.293 Uiso 1 1 calc R U . . .
C208 C -0.4680(8) 0.6140(7) 0.1442(5) 0.179(6) Uani 1 1 d . . . . .
H20G H -0.4852 0.5801 0.1334 0.268 Uiso 1 1 calc R U . . .
H20H H -0.4350 0.6350 0.1251 0.268 Uiso 1 1 calc R U . . .
H20I H -0.5141 0.6527 0.1479 0.268 Uiso 1 1 calc R U . . .
C209 C -0.3976(9) 0.6267(7) 0.2006(4) 0.157(5) Uani 1 1 d . . . . .
H20J H -0.3667 0.5991 0.2265 0.235 Uiso 1 1 calc R U . . .
H20K H -0.4438 0.6644 0.2052 0.235 Uiso 1 1 calc R U . . .
H20L H -0.3652 0.6492 0.1819 0.235 Uiso 1 1 calc R U . . .
C213 C 0.0479(15) 0.5720(12) -0.0111(5) 0.277(13) Uani 1 1 d . . . . .
H21A H 0.0831 0.5298 -0.0184 0.415 Uiso 1 1 calc R U . . .
H21B H -0.0069 0.5746 -0.0159 0.415 Uiso 1 1 calc R U . . .
H21C H 0.0591 0.5676 0.0177 0.415 Uiso 1 1 calc R U . . .
C214 C 0.4460(9) 0.3323(14) 0.5674(4) 0.196(9) Uani 1 1 d . . . . .
H214 H 0.4811 0.2971 0.5915 0.235 Uiso 1 1 calc R U . . .
C215 C 0.7385(19) 0.0165(14) -0.0383(5) 0.38(2) Uani 1 1 d . . . . .
H21D H 0.7413 0.0034 -0.0641 0.573 Uiso 1 1 calc R U . . .
H21E H 0.7838 0.0321 -0.0340 0.573 Uiso 1 1 calc R U . . .
H21F H 0.6897 0.0562 -0.0391 0.573 Uiso 1 1 calc R U . . .
C217 C 0.0605(11) 0.6381(9) -0.0362(3) 0.151(5) Uani 1 1 d . . . . .
H217 H 0.0493 0.6433 -0.0658 0.181 Uiso 1 1 calc R U . . .
C227 C 0.3026(10) 0.3569(12) -0.0757(4) 0.239(11) Uani 1 1 d D . . . .
H22B H 0.3259 0.3900 -0.0678 0.358 Uiso 1 1 calc R U . . .
H22C H 0.3100 0.3588 -0.1044 0.358 Uiso 1 1 calc R U . . .
H22D H 0.3284 0.3074 -0.0588 0.358 Uiso 1 1 calc R U . . .
C240 C 0.4361(15) 0.4125(18) 0.5696(7) 0.290(15) Uani 1 1 d . . . . .
H24A H 0.4130 0.4197 0.5949 0.435 Uiso 1 1 calc R U . . .
H24B H 0.4015 0.4474 0.5462 0.435 Uiso 1 1 calc R U . . .
H24C H 0.4878 0.4197 0.5690 0.435 Uiso 1 1 calc R U . . .
C485 C 0.2504(3) 0.1429(4) 0.26941(17) 0.0570(15) Uani 1 1 d . . . . .
H48A H 0.2003 0.1751 0.2756 0.068 Uiso 1 1 calc R U . . .
H48B H 0.2380 0.1219 0.2480 0.068 Uiso 1 1 calc R U . . .

loop_
_atom_site_aniso_label
_atom_site_aniso_U_11
_atom_site_aniso_U_22
_atom_site_aniso_U_33
_atom_site_aniso_U_23
_atom_site_aniso_U_13
_atom_site_aniso_U_12
Cl2 0.0929(15) 0.137(2) 0.1204(17) 0.0405(16) 0.0452(13) -0.0155(14)
Cl1 0.0795(12) 0.0686(11) 0.1056(13) 0.0094(10) -0.0113(10) -0.0250(9)
Cl3 0.171(3) 0.1107(19) 0.0923(14) -0.0320(13) -0.0217(15) -0.0036(17)
F1 0.0414(17) 0.0557(19) 0.0505(15) -0.0116(14) 0.0025(13) -0.0148(14)
Cl11 0.130(2) 0.114(2) 0.1346(19) -0.0454(16) 0.0042(16) -0.0296(16)
Cl12 0.238(4) 0.245(5) 0.127(2) 0.034(3) -0.038(2) -0.174(4)
Cl10 0.350(6) 0.091(2) 0.161(3) 0.020(2) 0.094(4) 0.019(3)
F2 0.065(2) 0.079(2) 0.0443(16) -0.0145(15) 0.0095(14) -0.0291(18)
O14 0.047(2) 0.064(2) 0.0498(19) -0.0157(17) 0.0100(17) -0.0205(19)
O15 0.060(3) 0.057(2) 0.057(2) -0.0139(18) -0.0003(18) -0.0222(19)
O16 0.061(2) 0.049(2) 0.0402(19) -0.0028(16) 0.0072(16) -0.0116(18)
O18 0.065(3) 0.069(3) 0.046(2) -0.0165(19) 0.0066(18) -0.020(2)
O19 0.056(2) 0.057(2) 0.055(2) -0.0174(18) 0.0114(18) -0.0087(19)
O22 0.070(3) 0.058(3) 0.062(2) -0.029(2) 0.017(2) -0.008(2)
O23 0.058(3) 0.067(3) 0.060(2) 0.009(2) -0.016(2) -0.021(2)
O25 0.057(3) 0.052(2) 0.068(2) -0.0244(19) 0.0060(19) -0.010(2)
O26 0.049(2) 0.063(3) 0.061(2) -0.0145(19) 0.0171(18) -0.0179(19)
O27 0.123(4) 0.052(3) 0.067(3) -0.008(2) 0.015(3) -0.008(3)
N512 0.040(2) 0.047(3) 0.0348(19) -0.0082(19) 0.0014(18) -0.012(2)
O29 0.059(3) 0.075(3) 0.058(2) -0.031(2) 0.0160(19) -0.020(2)
N513 0.035(2) 0.044(3) 0.046(2) -0.013(2) 0.0057(18) -0.012(2)
O32 0.059(3) 0.063(3) 0.052(2) -0.0092(18) -0.0090(18) -0.014(2)
O33 0.064(3) 0.067(3) 0.051(2) -0.0236(19) -0.0050(18) 0.001(2)
O34 0.075(3) 0.059(3) 0.053(2) -0.011(2) 0.0002(19) -0.018(2)
N511 0.043(3) 0.052(3) 0.041(2) -0.011(2) 0.0029(19) -0.017(2)
N503 0.041(3) 0.049(3) 0.051(2) -0.019(2) 0.0090(19) -0.020(2)
N501 0.045(3) 0.045(3) 0.055(2) -0.017(2) 0.002(2) -0.010(2)
N506 0.039(3) 0.057(3) 0.047(2) -0.013(2) 0.001(2) -0.018(2)
O39 0.064(3) 0.086(3) 0.062(2) -0.035(2) 0.013(2) -0.018(3)
N502 0.046(3) 0.039(3) 0.049(2) -0.011(2) 0.008(2) -0.009(2)
O502 0.059(3) 0.056(3) 0.125(4) -0.018(3) 0.011(3) 0.000(2)
O509 0.076(3) 0.058(3) 0.074(3) -0.004(2) -0.007(2) 0.001(2)
N3 0.042(3) 0.042(3) 0.064(3) -0.011(2) -0.001(2) -0.011(2)
O508 0.062(3) 0.048(3) 0.117(4) -0.017(2) -0.005(3) -0.008(2)
O501 0.060(3) 0.062(3) 0.073(3) -0.011(2) 0.019(2) -0.017(2)
O503 0.091(4) 0.092(4) 0.057(2) 0.001(2) -0.006(2) -0.037(3)
O510 0.092(4) 0.136(5) 0.051(3) 0.013(3) -0.001(2) -0.042(3)
N8 0.042(3) 0.062(3) 0.055(2) -0.024(2) 0.011(2) -0.019(2)
N9 0.048(3) 0.051(3) 0.049(2) -0.015(2) 0.008(2) -0.014(2)
N10 0.046(3) 0.058(3) 0.044(2) -0.016(2) 0.003(2) -0.017(2)
O507 0.072(3) 0.065(3) 0.072(3) -0.009(2) 0.008(2) -0.002(2)
O500 0.068(3) 0.093(3) 0.066(3) -0.018(2) -0.001(2) -0.041(3)
O512 0.067(3) 0.055(3) 0.098(3) -0.032(2) 0.004(3) -0.013(2)
N14 0.052(3) 0.064(3) 0.060(3) -0.027(2) 0.017(2) -0.026(3)
O550 0.062(3) 0.056(3) 0.100(3) 0.005(3) -0.022(3) -0.013(2)
O504 0.096(4) 0.127(5) 0.043(2) -0.012(2) 0.013(2) -0.062(3)
O505 0.105(4) 0.106(4) 0.075(3) -0.056(3) 0.033(3) -0.047(3)
O515 0.078(3) 0.098(4) 0.080(3) -0.036(3) 0.014(2) -0.041(3)
N19 0.062(3) 0.067(3) 0.048(3) -0.002(2) -0.004(2) -0.027(3)
N20 0.058(3) 0.073(3) 0.064(3) -0.037(3) 0.020(2) -0.031(3)
N21 0.043(3) 0.047(3) 0.054(3) 0.007(2) -0.001(2) -0.013(2)
N22 0.065(3) 0.086(4) 0.050(3) -0.008(3) 0.005(2) -0.034(3)
N23 0.044(3) 0.062(3) 0.063(3) -0.006(3) -0.007(2) -0.018(2)
N24 0.049(3) 0.063(3) 0.055(3) -0.028(2) 0.010(2) -0.024(2)
N25 0.059(3) 0.088(4) 0.050(3) -0.029(3) 0.014(2) -0.036(3)
N26 0.048(3) 0.051(3) 0.057(3) -0.019(2) 0.008(2) -0.013(2)
C500 0.035(3) 0.057(4) 0.055(3) -0.014(3) 0.002(2) -0.013(2)
C504 0.043(3) 0.049(3) 0.053(3) -0.014(3) 0.005(2) -0.022(3)
N29 0.053(3) 0.071(3) 0.045(2) -0.024(2) 0.010(2) -0.015(2)
C476 0.041(3) 0.064(4) 0.040(3) -0.013(3) 0.002(2) -0.014(3)
O516 0.131(5) 0.091(5) 0.193(7) 0.055(5) 0.102(5) 0.043(4)
N32 0.038(3) 0.054(3) 0.065(3) -0.022(2) 0.008(2) -0.021(2)
C503 0.042(3) 0.051(3) 0.038(2) -0.013(2) 0.007(2) -0.022(2)
N34 0.057(3) 0.075(4) 0.045(2) -0.020(2) 0.012(2) -0.034(3)
O511 0.116(5) 0.093(4) 0.086(3) 0.032(3) -0.043(3) -0.036(3)
C501 0.102(6) 0.069(5) 0.101(5) -0.035(4) 0.031(5) -0.020(4)
N37 0.041(3) 0.051(3) 0.079(3) -0.023(2) 0.005(2) -0.020(2)
C502 0.041(3) 0.058(4) 0.050(3) -0.017(3) 0.005(2) -0.020(3)
O506 0.073(3) 0.079(3) 0.102(3) -0.050(3) 0.026(3) -0.013(3)
N40 0.063(3) 0.093(4) 0.055(3) -0.036(3) 0.020(2) -0.036(3)
C1 0.042(3) 0.050(3) 0.043(3) -0.015(2) 0.002(2) -0.010(2)
C2 0.042(3) 0.047(3) 0.047(3) -0.016(2) 0.007(2) -0.015(2)
O514 0.140(5) 0.080(4) 0.061(3) 0.009(3) 0.005(3) -0.035(3)
N504 0.040(3) 0.051(3) 0.061(3) -0.021(2) 0.005(2) -0.017(2)
C5 0.034(3) 0.058(4) 0.045(3) -0.012(3) 0.002(2) -0.020(2)
O513 0.050(3) 0.051(3) 0.169(5) -0.015(3) -0.003(3) -0.001(2)
C7 0.036(3) 0.060(4) 0.047(3) -0.022(3) 0.008(2) -0.020(3)
N516 0.060(3) 0.053(3) 0.056(3) 0.000(2) -0.001(2) -0.022(2)
O700 0.113(4) 0.117(4) 0.052(2) -0.041(3) 0.032(2) -0.051(4)
O517 0.223(8) 0.055(4) 0.107(4) -0.004(3) -0.003(5) 0.016(4)
N515 0.072(4) 0.051(3) 0.069(3) 0.011(3) -0.018(3) -0.026(3)
C13 0.039(3) 0.051(3) 0.041(3) -0.010(2) 0.004(2) -0.016(2)
C14 0.036(3) 0.056(4) 0.057(3) -0.026(3) 0.005(2) -0.014(3)
C15 0.044(3) 0.047(3) 0.044(3) -0.012(2) 0.004(2) -0.015(2)
C16 0.076(4) 0.069(4) 0.044(3) -0.019(3) 0.011(3) -0.029(4)
C17 0.051(3) 0.052(3) 0.043(3) -0.011(2) 0.005(2) -0.012(3)
C18 0.044(3) 0.043(3) 0.059(3) -0.013(3) -0.006(3) -0.014(3)
C19 0.032(3) 0.056(3) 0.044(3) -0.011(2) 0.005(2) -0.016(2)
C20 0.061(4) 0.053(3) 0.039(3) -0.008(2) 0.002(2) -0.020(3)
C21 0.047(3) 0.049(3) 0.040(3) -0.011(2) 0.003(2) -0.017(3)
C22 0.066(4) 0.074(4) 0.042(3) -0.007(3) 0.000(3) -0.031(3)
N510 0.051(3) 0.076(4) 0.062(3) 0.005(3) -0.009(2) -0.031(3)
C24 0.035(3) 0.050(3) 0.052(3) -0.019(2) 0.005(2) -0.018(2)
N507 0.059(3) 0.043(3) 0.088(4) -0.006(3) -0.003(3) -0.015(2)
C26 0.029(3) 0.057(3) 0.059(3) -0.022(3) 0.004(2) -0.020(2)
C27 0.050(4) 0.077(5) 0.059(3) -0.035(3) 0.014(3) -0.024(3)
C28 0.046(3) 0.054(4) 0.069(4) -0.030(3) 0.015(3) -0.022(3)
C29 0.065(4) 0.051(3) 0.053(3) -0.021(3) 0.012(3) -0.025(3)
C30 0.044(3) 0.060(4) 0.052(3) -0.014(3) 0.010(2) -0.013(3)
C31 0.060(4) 0.052(4) 0.056(3) -0.024(3) 0.009(3) -0.012(3)
C32 0.040(3) 0.055(3) 0.057(3) -0.020(3) 0.004(2) -0.020(3)
N500 0.052(3) 0.071(4) 0.059(3) -0.007(3) 0.002(2) -0.031(3)
N505 0.062(3) 0.104(5) 0.045(3) -0.022(3) 0.010(2) -0.048(3)
C35 0.033(3) 0.049(3) 0.060(3) -0.024(3) 0.003(2) -0.012(3)
C36 0.063(4) 0.041(3) 0.055(3) -0.012(3) 0.010(3) -0.014(3)
C37 0.045(3) 0.052(4) 0.059(3) 0.001(3) -0.006(3) -0.022(3)
C38 0.050(3) 0.063(4) 0.050(3) -0.022(3) 0.014(3) -0.021(3)
C39 0.041(3) 0.057(4) 0.051(3) -0.013(3) -0.001(2) -0.015(3)
C40 0.041(3) 0.060(4) 0.068(4) -0.027(3) 0.005(3) -0.019(3)
C41 0.042(3) 0.046(3) 0.062(3) -0.013(3) -0.007(3) -0.015(3)
C42 0.049(4) 0.055(4) 0.070(4) -0.028(3) 0.012(3) -0.016(3)
C43 0.051(4) 0.045(3) 0.054(3) -0.015(3) -0.008(3) -0.004(3)
C44 0.052(4) 0.069(4) 0.048(3) -0.017(3) 0.005(3) -0.025(3)
C45 0.042(3) 0.062(4) 0.053(3) -0.024(3) 0.009(2) -0.022(3)
C46 0.047(3) 0.056(4) 0.054(3) -0.027(3) 0.009(3) -0.010(3)
C47 0.049(3) 0.069(4) 0.045(3) -0.013(3) 0.005(2) -0.025(3)
O518 0.153(6) 0.122(5) 0.110(4) -0.058(4) 0.059(4) -0.070(5)
C50 0.041(3) 0.062(4) 0.043(3) -0.021(3) 0.005(2) -0.020(3)
C51 0.052(3) 0.055(3) 0.046(3) -0.018(3) 0.010(2) -0.025(3)
C52 0.040(3) 0.059(4) 0.081(4) -0.040(3) 0.012(3) -0.023(3)
C53 0.045(3) 0.063(4) 0.048(3) -0.006(3) -0.003(3) -0.014(3)
C54 0.046(3) 0.049(4) 0.065(3) -0.013(3) 0.004(3) -0.015(3)
C55 0.055(4) 0.058(4) 0.043(3) -0.007(3) -0.005(2) -0.017(3)
C56 0.047(3) 0.060(4) 0.054(3) -0.027(3) 0.005(3) -0.012(3)
N508 0.057(3) 0.043(3) 0.083(3) -0.001(3) -0.008(3) -0.015(3)
N514 0.049(3) 0.048(3) 0.076(3) -0.006(3) -0.011(3) -0.015(2)
C59 0.050(3) 0.052(3) 0.043(3) -0.014(2) 0.000(2) -0.010(3)
C60 0.059(4) 0.082(5) 0.046(3) -0.028(3) 0.015(3) -0.041(4)
C61 0.047(3) 0.050(3) 0.056(3) -0.013(3) 0.000(3) -0.018(3)
C62 0.077(5) 0.098(6) 0.046(3) -0.023(3) 0.013(3) -0.050(4)
C63 0.046(4) 0.081(4) 0.061(3) -0.027(3) 0.013(3) -0.016(3)
C64 0.040(3) 0.066(4) 0.062(3) -0.031(3) 0.009(3) -0.020(3)
C65 0.049(4) 0.050(3) 0.063(3) -0.012(3) -0.002(3) -0.018(3)
C66 0.058(4) 0.049(4) 0.055(3) -0.007(3) 0.012(3) -0.015(3)
C67 0.065(4) 0.114(6) 0.054(4) -0.030(4) 0.018(3) -0.061(4)
C68 0.055(4) 0.097(5) 0.041(3) -0.016(3) 0.003(3) -0.047(4)
C69 0.046(3) 0.069(4) 0.051(3) -0.013(3) -0.003(3) -0.016(3)
C70 0.051(4) 0.046(4) 0.096(4) -0.027(3) 0.004(3) -0.019(3)
C71 0.050(4) 0.067(4) 0.053(3) 0.002(3) -0.001(3) -0.027(3)
C72 0.049(4) 0.048(4) 0.077(4) -0.025(3) 0.006(3) -0.014(3)
C73 0.062(4) 0.070(4) 0.087(4) -0.045(4) 0.022(3) -0.027(3)
C74 0.053(4) 0.076(5) 0.091(5) -0.034(4) 0.005(3) -0.009(3)
C75 0.048(3) 0.059(4) 0.060(3) -0.024(3) 0.004(3) -0.028(3)
C77 0.055(4) 0.086(5) 0.044(3) -0.022(3) 0.012(3) -0.039(4)
C78 0.062(4) 0.085(5) 0.042(3) -0.022(3) 0.016(3) -0.043(4)
C79 0.084(5) 0.105(6) 0.052(4) -0.042(4) 0.026(3) -0.055(5)
C80 0.055(4) 0.095(5) 0.069(4) -0.033(3) 0.013(3) -0.047(4)
C81 0.045(3) 0.068(4) 0.049(3) -0.010(3) 0.003(2) -0.021(3)
C82 0.065(4) 0.078(5) 0.074(4) -0.043(3) 0.020(3) -0.031(4)
C83 0.052(4) 0.058(4) 0.065(3) -0.011(3) 0.000(3) -0.024(3)
C84 0.064(4) 0.046(3) 0.061(3) -0.012(3) 0.006(3) -0.014(3)
C85 0.057(4) 0.070(4) 0.058(3) -0.028(3) -0.003(3) 0.004(3)
N517 0.056(3) 0.050(3) 0.102(4) 0.003(3) -0.009(3) -0.012(3)
C87 0.051(4) 0.069(4) 0.073(4) -0.028(3) 0.011(3) -0.014(3)
C88 0.065(4) 0.088(5) 0.063(4) -0.044(3) 0.018(3) -0.036(4)
C89 0.045(3) 0.069(4) 0.064(4) 0.001(3) -0.005(3) -0.028(3)
C90 0.063(4) 0.116(6) 0.063(4) -0.042(4) 0.019(3) -0.051(4)
C91 0.063(4) 0.046(3) 0.081(4) -0.027(3) 0.006(3) 0.000(3)
C92 0.073(5) 0.072(4) 0.073(4) -0.001(3) 0.009(3) -0.032(4)
C93 0.101(6) 0.052(4) 0.086(5) -0.027(3) -0.010(4) -0.008(4)
C94 0.060(4) 0.080(5) 0.046(3) -0.006(3) -0.002(3) -0.038(4)
C95 0.062(4) 0.080(4) 0.060(4) -0.034(3) 0.020(3) -0.035(3)
C96 0.045(3) 0.055(4) 0.076(4) -0.007(3) -0.009(3) -0.023(3)
C97 0.046(4) 0.045(4) 0.098(5) -0.026(3) -0.002(3) -0.012(3)
C98 0.065(4) 0.061(4) 0.056(3) -0.013(3) -0.010(3) 0.003(3)
C99 0.049(4) 0.051(4) 0.077(4) 0.000(3) -0.015(3) -0.018(3)
C990 0.056(4) 0.057(4) 0.071(4) 0.007(3) -0.018(3) -0.022(3)
C101 0.059(4) 0.063(4) 0.099(5) -0.031(4) 0.026(4) -0.025(3)
C102 0.059(4) 0.073(4) 0.054(3) -0.029(3) 0.011(3) -0.023(3)
C103 0.060(4) 0.045(4) 0.091(5) 0.006(3) -0.023(4) -0.024(3)
C104 0.056(4) 0.078(5) 0.062(4) -0.033(3) 0.007(3) -0.012(3)
C105 0.055(4) 0.054(4) 0.081(4) -0.015(3) -0.005(3) -0.013(3)
C106 0.037(3) 0.076(4) 0.077(4) -0.033(3) 0.003(3) -0.031(3)
C108 0.055(4) 0.039(4) 0.150(7) 0.000(4) -0.041(5) -0.016(3)
C109 0.055(4) 0.060(4) 0.051(3) -0.005(3) -0.005(3) -0.023(3)
C110 0.080(5) 0.108(7) 0.074(4) -0.014(5) 0.022(4) -0.055(5)
C111 0.051(4) 0.071(4) 0.081(4) -0.042(3) 0.013(3) -0.023(3)
C112 0.078(5) 0.083(5) 0.053(4) -0.016(3) 0.013(3) -0.038(4)
C113 0.072(4) 0.091(5) 0.043(3) -0.008(3) 0.006(3) -0.049(4)
C114 0.046(4) 0.060(4) 0.093(4) -0.035(3) 0.014(3) -0.024(3)
C115 0.046(4) 0.062(4) 0.077(4) -0.021(3) 0.001(3) -0.026(3)
C116 0.078(5) 0.126(7) 0.043(3) -0.017(4) 0.009(3) -0.049(5)
C117 0.068(4) 0.052(4) 0.082(4) 0.006(3) -0.013(4) -0.029(3)
C118 0.097(6) 0.125(7) 0.106(6) -0.060(5) 0.039(5) -0.081(6)
C119 0.051(4) 0.050(4) 0.120(5) -0.022(4) -0.009(4) -0.018(3)
C120 0.086(5) 0.117(6) 0.042(3) -0.001(4) -0.005(3) -0.066(5)
C121 0.065(4) 0.082(5) 0.064(4) -0.027(4) 0.017(3) -0.037(4)
C122 0.088(5) 0.054(4) 0.061(4) -0.014(3) -0.015(3) 0.002(3)
C123 0.075(5) 0.116(6) 0.048(3) -0.029(4) 0.016(3) -0.055(5)
C124 0.058(4) 0.088(5) 0.082(4) -0.046(4) 0.020(3) -0.027(4)
C125 0.055(4) 0.042(4) 0.081(4) -0.005(3) -0.011(3) -0.011(3)
C126 0.071(5) 0.083(5) 0.082(4) 0.024(4) -0.030(4) -0.035(4)
C127 0.049(4) 0.060(4) 0.094(5) -0.024(4) 0.009(3) -0.020(3)
C128 0.037(3) 0.065(4) 0.082(4) -0.016(3) -0.004(3) -0.018(3)
C129 0.118(7) 0.080(5) 0.110(6) -0.058(5) 0.044(5) -0.039(5)
C130 0.053(4) 0.101(5) 0.046(3) -0.026(3) 0.008(3) -0.046(4)
C131 0.067(5) 0.042(4) 0.189(9) -0.022(5) -0.014(6) -0.010(4)
C132 0.064(4) 0.090(5) 0.055(3) -0.012(4) -0.010(3) -0.045(4)
C133 0.069(5) 0.067(4) 0.079(4) -0.039(4) 0.018(4) -0.016(4)
C134 0.047(4) 0.050(4) 0.104(5) -0.019(4) -0.012(3) -0.017(3)
C135 0.073(4) 0.059(4) 0.076(4) -0.027(3) 0.004(3) -0.022(3)
C136 0.093(5) 0.060(4) 0.054(4) 0.006(3) 0.002(4) -0.035(4)
C137 0.076(5) 0.080(5) 0.062(4) -0.012(4) 0.005(3) -0.032(4)
C138 0.084(5) 0.099(6) 0.114(6) -0.012(5) -0.009(4) -0.061(5)
C139 0.064(4) 0.069(4) 0.068(4) 0.011(4) -0.014(3) -0.036(4)
C140 0.072(4) 0.077(5) 0.057(4) -0.011(3) 0.006(3) -0.040(4)
C141 0.087(5) 0.066(4) 0.065(4) -0.003(3) -0.005(4) -0.031(4)
C142 0.061(5) 0.113(7) 0.110(6) -0.005(5) 0.026(4) -0.014(4)
C143 0.189(11) 0.054(5) 0.117(7) -0.010(5) -0.056(7) 0.027(6)
C144 0.090(5) 0.054(4) 0.073(4) -0.004(3) -0.016(4) -0.014(4)
C145 0.090(5) 0.108(6) 0.044(3) -0.024(4) 0.014(3) -0.049(5)
C146 0.103(6) 0.121(7) 0.056(4) -0.012(4) 0.012(4) -0.057(5)
C147 0.068(5) 0.092(5) 0.064(4) -0.017(3) 0.009(3) -0.023(4)
C148 0.086(5) 0.119(7) 0.038(3) -0.015(4) 0.012(3) -0.065(5)
C149 0.064(5) 0.057(5) 0.143(7) 0.017(5) -0.042(5) -0.024(4)
C150 0.096(7) 0.144(10) 0.152(9) -0.073(8) 0.027(6) 0.002(6)
C151 0.058(4) 0.064(5) 0.116(6) -0.050(4) 0.031(4) -0.016(3)
C153 0.065(5) 0.096(6) 0.106(6) -0.045(5) 0.031(4) -0.042(4)
C154 0.046(4) 0.051(4) 0.111(5) -0.002(4) -0.006(4) -0.020(3)
C155 0.048(4) 0.046(4) 0.096(5) -0.015(3) -0.008(3) -0.016(3)
C156 0.056(4) 0.058(4) 0.088(5) 0.002(4) -0.021(4) -0.027(3)
C157 0.071(5) 0.079(5) 0.089(5) 0.021(4) -0.034(4) -0.041(4)
C158 0.063(4) 0.087(5) 0.061(4) 0.005(4) -0.004(3) -0.040(4)
C159 0.061(4) 0.080(5) 0.121(6) -0.059(5) 0.042(4) -0.038(4)
C160 0.037(4) 0.065(5) 0.113(5) -0.021(4) 0.001(3) -0.017(3)
C161 0.057(4) 0.068(4) 0.079(4) -0.024(3) -0.001(3) -0.027(3)
C162 0.061(4) 0.054(4) 0.117(6) -0.040(4) 0.017(4) -0.012(3)
C163 0.070(5) 0.060(4) 0.113(6) -0.007(4) -0.032(4) 0.002(4)
C164 0.067(5) 0.088(6) 0.069(4) 0.013(4) -0.010(4) -0.034(4)
C165 0.104(7) 0.088(7) 0.159(8) -0.036(6) 0.074(6) -0.031(5)
C166 0.060(4) 0.108(6) 0.058(4) 0.009(4) -0.020(3) -0.049(4)
C167 0.099(6) 0.063(5) 0.123(6) -0.046(4) 0.029(5) -0.010(4)
C168 0.069(5) 0.069(5) 0.115(5) -0.051(4) 0.022(4) -0.016(4)
C169 0.066(5) 0.085(5) 0.101(5) -0.036(4) -0.024(4) 0.005(4)
C170 0.061(4) 0.059(4) 0.090(5) 0.015(4) -0.033(4) -0.026(4)
C171 0.058(4) 0.061(4) 0.078(4) 0.011(4) -0.027(3) -0.025(4)
C172 0.141(9) 0.190(11) 0.108(6) -0.088(7) 0.065(6) -0.117(8)
C174 0.070(6) 0.073(5) 0.160(8) 0.002(6) -0.033(6) -0.022(4)
C175 0.096(7) 0.079(6) 0.188(10) -0.007(6) -0.059(7) -0.001(5)
C176 0.114(7) 0.134(8) 0.076(5) -0.064(5) 0.042(4) -0.057(6)
C177 0.096(6) 0.112(6) 0.063(4) -0.027(4) 0.018(4) -0.061(5)
C179 0.090(6) 0.077(6) 0.184(9) -0.062(6) 0.026(6) 0.006(5)
C180 0.124(7) 0.130(8) 0.047(4) 0.020(4) 0.013(4) -0.059(6)
C182 0.102(7) 0.073(5) 0.133(7) -0.019(5) -0.011(6) 0.006(5)
C183 0.091(6) 0.067(5) 0.141(8) -0.025(5) -0.013(5) 0.000(4)
C184 0.081(7) 0.141(11) 0.310(19) -0.122(12) -0.038(10) 0.020(7)
C185 0.083(6) 0.100(6) 0.135(7) -0.041(5) 0.031(5) -0.053(5)
C186 0.068(5) 0.062(5) 0.116(6) 0.024(4) -0.022(5) -0.025(4)
C187 0.173(10) 0.126(8) 0.069(5) -0.020(5) 0.006(5) -0.063(8)
C188 0.078(6) 0.075(5) 0.200(10) -0.056(6) -0.006(6) -0.005(4)
C190 0.103(7) 0.098(8) 0.173(10) -0.063(7) 0.069(7) -0.026(6)
C191 0.105(7) 0.156(10) 0.085(5) 0.072(6) 0.005(5) -0.014(6)
C192 0.086(6) 0.073(6) 0.130(7) -0.017(5) 0.003(5) -0.026(5)
C194 0.237(15) 0.182(13) 0.109(8) -0.093(8) 0.086(9) -0.034(12)
C195 0.063(6) 0.100(7) 0.204(11) -0.071(7) -0.035(6) 0.017(5)
C196 0.209(12) 0.152(11) 0.065(5) -0.039(6) 0.069(7) -0.051(9)
C197 0.118(8) 0.159(12) 0.110(7) 0.033(8) -0.020(7) -0.056(8)
C199 0.120(8) 0.153(10) 0.071(5) -0.011(6) 0.011(5) -0.033(7)
C201 0.082(6) 0.064(5) 0.193(10) -0.008(6) -0.026(7) 0.001(5)
C202 0.231(15) 0.056(6) 0.210(13) -0.018(7) -0.008(11) -0.017(8)
C207 0.111(9) 0.256(19) 0.158(11) 0.006(11) 0.060(8) -0.026(10)
C208 0.132(10) 0.076(7) 0.291(18) -0.037(10) -0.024(11) 0.010(7)
C209 0.164(12) 0.103(8) 0.200(12) -0.057(9) 0.024(9) -0.023(8)
C213 0.42(4) 0.23(2) 0.121(11) 0.025(13) -0.061(15) -0.08(2)
C214 0.152(12) 0.39(3) 0.110(8) -0.086(12) 0.037(8) -0.167(16)
C215 0.58(5) 0.29(3) 0.088(9) -0.060(13) 0.106(16) 0.13(3)
C217 0.207(16) 0.144(12) 0.081(7) -0.012(7) -0.001(8) -0.043(11)
C227 0.35(3) 0.38(3) 0.114(9) -0.089(13) 0.087(13) -0.27(2)
C240 0.30(3) 0.47(4) 0.27(2) -0.29(3) 0.085(19) -0.20(3)
C485 0.037(3) 0.077(4) 0.056(3) -0.015(3) 0.000(3) -0.020(3)

loop_
_atom_type_symbol
_atom_type_description
_atom_type_scat_dispersion_real
_atom_type_scat_dispersion_imag
_atom_type_scat_source
C C 0.0055 0.0026 'International Tables Vol C Tables 4.2.6.8 and 6.1.1.4'
H H 0.0000 0.0000 'International Tables Vol C Tables 4.2.6.8 and 6.1.1.4'
N N 0.0102 0.0051 'International Tables Vol C Tables 4.2.6.8 and 6.1.1.4'
O O 0.0171 0.0093 'International Tables Vol C Tables 4.2.6.8 and 6.1.1.4'
Cl Cl 0.1960 0.2300 'International Tables Vol C Tables 4.2.6.8 and 6.1.1.4'
F F 0.0261 0.0157 'International Tables Vol C Tables 4.2.6.8 and 6.1.1.4'

loop_
_geom_angle_atom_site_label_1
_geom_angle_atom_site_label_2
_geom_angle_atom_site_label_3
_geom_angle
_geom_angle_site_symmetry_1
_geom_angle_site_symmetry_3
C30 O14 C476 114.3(4) . .
C31 O22 C91 119.1(4) . .
C15 N512 C503 127.9(4) . .
C50 O29 C63 118.4(4) . .
C504 N513 C503 118.1(4) . .
C43 O33 C98 117.0(4) . .
C21 N511 C1 116.5(4) . .
C14 N503 C5 117.1(4) . .
C61 N501 C32 128.9(5) . .
C502 N506 C39 117.1(4) . .
C66 N502 C2 128.4(5) . .
C127 O502 C183 118.2(6) . .
C72 N3 C504 128.7(5) . .
C7 N8 N14 119.6(4) . .
C36 N9 C51 116.5(5) . .
C46 N10 C1 116.9(5) . .
C26 N14 N8 119.6(5) . .
C156 O550 C163 118.1(6) . .
C148 O504 C146 118.7(7) . .
C121 O515 C177 116.3(6) . .
C132 N19 C109 128.6(6) . .
C82 N20 C40 116.9(6) . .
C71 N21 C37 127.8(5) . .
C166 N22 C113 130.3(6) . .
C128 N23 C89 116.2(6) . .
C42 N24 C40 118.4(5) . .
C130 N25 C68 118.2(5) . .
C54 N26 C42 128.0(5) . .
C2 C500 C55 120.1(6) . .
N513 C504 C28 123.5(5) . .
N513 C504 N3 112.9(4) . .
C28 C504 N3 123.6(6) . .
C27 N29 C46 129.3(5) . .
O18 C476 O14 110.6(4) . .
O18 C476 C485 111.6(4) . .
O14 C476 C485 102.9(5) . .
O18 C476 C17 107.8(5) . .
O14 C476 C17 110.8(4) . .
C485 C476 C17 113.1(4) . .
C65 N32 C75 116.6(5) . .
N513 C503 N512 113.0(4) . .
N513 C503 C13 123.5(5) . .
N512 C503 C13 123.5(5) . .
C60 N34 C78 116.4(5) . .
C157 O511 C191 117.4(8) . .
O506 C501 C167 107.6(6) . .
C52 N37 C70 117.9(5) . .
N506 C502 C47 122.3(5) . .
N506 C502 C7 117.8(4) . .
C47 C502 C7 119.9(5) . .
C133 O506 C501 116.5(6) . .
C88 N40 C130 128.6(5) . .
N511 C1 N10 114.3(4) . .
N511 C1 C56 123.3(4) . .
N10 C1 C56 122.4(5) . .
C500 C2 N502 123.0(5) . .
C500 C2 C5 119.2(5) . .
N502 C2 C5 117.8(4) . .
C35 N504 C41 129.3(5) . .
N503 C5 C2 118.3(4) . .
N503 C5 C45 122.7(5) . .
C2 C5 C45 119.0(5) . .
C131 O513 C108 118.6(7) . .
N8 C7 C19 122.5(5) . .
N8 C7 C502 114.6(4) . .
C19 C7 C502 122.8(5) . .
C140 N516 C83 116.7(6) . .
C79 O700 C176 118.2(6) . .
C117 N515 C136 125.5(5) . .
C38 C13 C503 116.6(5) . .
N503 C14 C64 124.7(5) . .
N503 C14 C35 116.5(5) . .
C64 C14 C35 118.8(6) . .
O16 C15 N512 125.1(5) . .
O16 C15 C21 119.8(5) . .
N512 C15 C21 115.0(4) . .
C102 C16 C69 122.4(5) . .
O19 C17 C476 109.7(5) . .
O19 C17 C20 113.0(5) . .
C476 C17 C20 111.6(4) . .
C41 C18 C109 125.0(5) . .
C41 C18 F1 116.8(4) . .
C109 C18 F1 118.2(5) . .
C24 C19 C7 117.8(5) . .
O15 C20 C17 111.8(4) . .
O15 C20 C81 110.2(5) . .
C17 C20 C81 109.8(5) . .
N511 C21 C59 125.3(5) . .
N511 C21 C15 117.6(5) . .
C59 C21 C15 117.2(4) . .
C47 C22 C53 119.5(5) . .
C158 N510 C139 117.1(6) . .
C19 C24 C26 118.0(5) . .
C97 N507 N508 121.1(5) . .
N14 C26 C24 122.4(5) . .
N14 C26 C52 114.9(5) . .
C24 C26 C52 122.6(5) . .
O39 C27 N29 124.6(6) . .
O39 C27 C60 121.3(5) . .
N29 C27 C60 114.1(6) . .
C38 C28 C504 117.1(6) . .
C51 C29 C102 119.0(5) . .
C51 C29 C31 118.2(5) . .
C102 C29 C31 122.8(6) . .
O14 C30 C81 112.3(4) . .
O22 C31 C84 125.7(5) . .
O22 C31 C29 116.4(5) . .
C84 C31 C29 117.8(6) . .
C69 C32 N501 123.7(5) . .
C69 C32 C51 120.0(5) . .
N501 C32 C51 116.3(5) . .
O501 N500 O500 121.9(5) . .
O501 N500 C106 120.9(5) . .
O500 N500 C106 117.2(6) . .
C94 N505 C68 119.7(5) . .
O25 C35 N504 125.0(5) . .
O25 C35 C14 121.8(5) . .
N504 C35 C14 113.1(5) . .
N9 C36 C84 124.5(5) . .
N9 C36 C66 117.6(5) . .
C84 C36 C66 117.9(5) . .
C96 C37 N21 127.4(5) . .
C96 C37 C83 119.0(6) . .
N21 C37 C83 113.6(5) . .
C28 C38 C13 121.2(5) . .
N506 C39 C53 124.3(5) . .
N506 C39 C54 117.6(4) . .
C53 C39 C54 118.1(5) . .
N20 C40 N24 115.6(5) . .
N20 C40 C111 121.2(5) . .
N24 C40 C111 123.2(5) . .
C18 C41 C135 117.3(5) . .
C18 C41 N504 116.7(5) . .
C135 C41 N504 126.0(6) . .
N24 C42 N26 116.1(5) . .
N24 C42 C87 123.7(5) . .
N26 C42 C87 120.1(5) . .
O33 C43 C59 126.4(5) . .
O33 C43 C56 113.9(5) . .
C59 C43 C56 119.7(5) . .
C55 C44 C45 118.7(5) . .
C44 C45 C50 122.2(5) . .
C44 C45 C5 120.6(6) . .
C50 C45 C5 117.2(5) . .
N10 C46 C104 124.2(5) . .
N10 C46 N29 114.0(5) . .
C104 C46 N29 121.8(5) . .
C22 C47 C502 118.6(6) . .
C110 O518 C199 116.8(8) . .
O29 C50 C64 126.3(6) . .
O29 C50 C45 113.6(5) . .
C64 C50 C45 120.0(5) . .
N9 C51 C29 123.1(5) . .
N9 C51 C32 118.1(5) . .
C29 C51 C32 118.7(5) . .
N37 C52 C73 122.2(6) . .
N37 C52 C26 117.0(5) . .
C73 C52 C26 120.7(6) . .
C22 C53 C39 118.2(5) . .
O507 C54 N26 124.3(6) . .
O507 C54 C39 120.2(5) . .
N26 C54 C39 115.6(5) . .
C44 C55 C500 122.2(5) . .
C1 C56 C85 117.5(5) . .
C1 C56 C43 117.4(5) . .
C85 C56 C43 125.1(5) . .
C125 N508 N507 118.4(5) . .
C155 N514 C103 117.0(6) . .
C43 C59 C21 117.7(5) . .
N34 C60 C95 126.2(6) . .
N34 C60 C27 116.7(5) . .
C95 C60 C27 117.1(6) . .
O34 C61 N501 126.4(5) . .
O34 C61 C65 121.9(5) . .
N501 C61 C65 111.7(5) . .
C78 C62 C79 119.4(6) . .
C78 C62 C145 117.2(8) . .
C79 C62 C145 123.4(6) . .
O29 C63 C147 112.0(6) . .
C50 C64 C14 118.0(6) . .
N32 C65 C105 127.2(6) . .
N32 C65 C61 115.5(5) . .
C105 C65 C61 117.3(5) . .
O27 C66 N502 123.5(5) . .
O27 C66 C36 117.4(6) . .
N502 C66 C36 119.0(5) . .
C123 C67 C148 125.7(6) . .
C123 C67 C68 116.8(7) . .
C148 C67 C68 117.4(8) . .
N25 C68 N505 115.2(5) . .
N25 C68 C67 122.5(7) . .
N505 C68 C67 122.3(6) . .
C32 C69 C16 119.8(5) . .
N37 C70 C162 123.0(6) . .
N37 C70 C97 117.6(6) . .
C162 C70 C97 119.4(6) . .
O23 C71 N21 126.5(7) . .
O23 C71 C89 120.3(5) . .
N21 C71 C89 113.2(5) . .
O512 C72 N3 125.3(6) . .
O512 C72 C155 119.9(6) . .
N3 C72 C155 114.8(6) . .
C151 C73 C52 119.2(7) . .
C87 C74 C111 120.0(6) . .
N32 C75 C114 123.1(5) . .
N32 C75 C106 120.8(6) . .
C114 C75 C106 116.1(5) . .
F2 C77 C113 116.6(7) . .
F2 C77 C78 119.0(5) . .
C113 C77 C78 124.5(6) . .
N34 C78 C77 119.1(5) . .
N34 C78 C62 122.0(7) . .
C77 C78 C62 118.8(6) . .
O700 C79 C95 126.1(8) . .
O700 C79 C62 116.3(6) . .
C95 C79 C62 117.6(6) . .
C159 C80 C106 120.6(6) . .
O32 C81 C30 112.4(5) . .
O32 C81 C20 106.1(4) . .
C30 C81 C20 109.9(5) . .
N20 C82 C124 125.2(6) . .
N20 C82 C88 115.3(6) . .
C124 C82 C88 119.5(6) . .
N516 C83 C115 123.7(5) . .
N516 C83 C37 116.9(6) . .
C115 C83 C37 119.4(5) . .
C31 C84 C36 119.6(5) . .
C104 C85 C56 120.1(6) . .
O517 N517 O516 119.3(8) . .
O517 N517 C160 117.8(7) . .
O516 N517 C160 122.4(6) . .
C74 C87 C42 118.5(6) . .
O505 C88 N40 125.0(6) . .
O505 C88 C82 120.5(7) . .
N40 C88 C82 114.4(5) . .
N23 C89 C112 125.5(7) . .
N23 C89 C71 115.5(5) . .
C112 C89 C71 118.9(6) . .
C123 C90 C130 116.6(7) . .
O22 C91 C168 109.8(5) . .
Cl2 C92 Cl3 111.3(4) . .
Cl2 C92 Cl1 110.2(3) . .
Cl3 C92 Cl1 112.0(5) . .
N505 C94 C120 122.0(7) . .
N505 C94 C132 117.8(5) . .
C120 C94 C132 120.2(6) . .
C79 C95 C60 118.5(7) . .
C37 C96 C134 120.2(6) . .
O508 C97 N507 120.6(6) . .
O508 C97 C70 125.4(6) . .
N507 C97 C70 114.0(5) . .
O33 C98 C122 107.6(5) . .
C990 C99 C156 118.8(6) . .
C990 C99 C125 115.4(5) . .
C156 C99 C125 125.8(7) . .
C99 C990 C139 124.0(6) . .
C159 C101 C114 119.3(7) . .
C16 C102 C29 119.9(6) . .
N514 C103 C154 124.0(7) . .
N514 C103 C117 118.9(6) . .
C154 C103 C117 117.2(6) . .
C85 C104 C46 118.8(6) . .
C127 C105 C65 116.9(6) . .
C80 C106 C75 120.8(6) . .
C80 C106 N500 116.7(6) . .
C75 C106 N500 122.5(5) . .
O513 C108 C154 117.1(7) . .
O513 C108 C119 123.5(9) . .
C154 C108 C119 119.5(7) . .
C18 C109 C141 117.5(6) . .
C18 C109 N19 117.2(5) . .
C141 C109 N19 125.3(5) . .
C112 C110 O518 123.4(7) . .
C112 C110 C153 120.9(7) . .
O518 C110 C153 115.6(9) . .
C133 C111 C74 124.4(6) . .
C133 C111 C40 119.4(6) . .
C74 C111 C40 116.1(6) . .
C110 C112 C89 117.5(7) . .
C77 C113 N22 118.4(6) . .
C77 C113 C116 116.0(8) . .
N22 C113 C116 125.5(6) . .
C75 C114 C101 122.9(6) . .
C75 C114 C127 117.8(6) . .
C101 C114 C127 119.2(6) . .
C161 C115 C83 118.7(6) . .
C161 C115 C121 124.7(6) . .
C83 C115 C121 116.6(6) . .
C145 C116 C113 121.2(7) . .
N515 C117 C126 123.8(7) . .
N515 C117 C103 116.0(5) . .
C126 C117 C103 120.2(7) . .
C185 C118 C177 111.5(7) . .
C185 C118 C172 111.4(6) . .
C177 C118 C172 107.3(8) . .
C155 C119 C108 117.0(7) . .
C148 C120 C94 118.7(7) . .
O515 C121 C137 125.0(6) . .
O515 C121 C115 115.5(6) . .
C137 C121 C115 119.4(6) . .
C169 C122 C98 109.9(6) . .
C169 C122 C93 111.9(7) . .
C98 C122 C93 112.0(6) . .
C90 C123 C67 121.8(6) . .
C133 C124 C82 118.4(6) . .
O509 C125 N508 119.7(6) . .
O509 C125 C99 121.0(7) . .
N508 C125 C99 119.3(5) . .
C117 C126 C186 120.0(8) . .
C105 C127 O502 127.9(6) . .
C105 C127 C114 118.1(6) . .
O502 C127 C114 114.0(6) . .
N23 C128 C160 121.6(6) . .
N23 C128 C153 122.3(6) . .
C160 C128 C153 116.1(7) . .
N25 C130 N40 112.5(5) . .
N25 C130 C90 123.9(7) . .
N40 C130 C90 123.6(7) . .
O513 C131 C195 106.8(8) . .
O503 C132 N19 124.5(7) . .
O503 C132 C94 122.7(6) . .
N19 C132 C94 112.8(6) . .
O506 C133 C124 125.7(6) . .
O506 C133 C111 115.4(6) . .
C124 C133 C111 118.9(7) . .
C161 C134 C96 121.9(6) . .
C144 C135 C41 119.3(7) . .
O514 C136 N515 124.4(7) . .
O514 C136 C140 121.5(7) . .
N515 C136 C140 114.0(5) . .
C121 C137 C140 118.4(6) . .
N510 C139 C990 120.8(6) . .
N510 C139 C171 123.5(6) . .
C990 C139 C171 115.6(8) . .
N516 C140 C137 125.0(6) . .
N516 C140 C136 119.1(6) . .
C137 C140 C136 115.9(6) . .
C109 C141 C144 119.1(6) . .
Cl11 C143 Cl12 108.9(5) . .
Cl11 C143 Cl10 114.2(6) . .
Cl12 C143 Cl10 108.3(8) . .
C135 C144 C141 121.8(7) . .
C116 C145 C62 122.2(7) . .
C180 C146 O504 111.0(8) . .
C63 C147 C142 109.0(7) . .
C63 C147 C138 111.7(6) . .
C142 C147 C138 109.6(6) . .
O504 C148 C120 123.9(7) . .
O504 C148 C67 116.3(8) . .
C120 C148 C67 119.8(6) . .
C186 C149 C154 118.5(8) . .
C162 C151 C73 119.8(6) . .
C165 C153 C110 122.6(8) . .
C165 C153 C128 120.3(8) . .
C110 C153 C128 117.1(8) . .
C103 C154 C108 117.4(6) . .
C103 C154 C149 122.0(8) . .
C108 C154 C149 120.5(8) . .
N514 C155 C119 125.0(6) . .
N514 C155 C72 117.8(6) . .
C119 C155 C72 117.2(6) . .
C170 C156 O550 124.1(6) . .
C170 C156 C99 118.9(8) . .
O550 C156 C99 117.0(6) . .
C164 C157 O511 127.9(7) . .
C164 C157 C171 121.3(6) . .
O511 C157 C171 110.8(9) . .
N510 C158 C164 126.0(8) . .
N510 C158 C166 116.4(6) . .
C164 C158 C166 117.4(7) . .
C80 C159 C101 119.7(6) . .
C192 C160 N517 118.2(7) . .
C192 C160 C128 120.7(7) . .
N517 C160 C128 121.0(7) . .
C134 C161 C115 120.8(7) . .
C151 C162 C70 117.9(6) . .
O550 C163 C174 111.4(7) . .
C157 C164 C158 117.1(7) . .
C190 C165 C153 121.5(9) . .
O510 C166 N22 123.2(8) . .
O510 C166 C158 124.6(7) . .
N22 C166 C158 112.2(6) . .
C150 C167 C501 106.7(8) . .
C150 C167 C188 110.9(8) . .
C501 C167 C188 113.6(7) . .
C129 C168 C91 112.2(6) . .
C129 C168 C179 112.2(7) . .
C91 C168 C179 108.6(7) . .
C156 C170 C171 121.8(6) . .
C170 C171 C139 121.0(7) . .
C170 C171 C157 124.1(6) . .
C139 C171 C157 114.8(8) . .
C182 C174 C163 113.4(7) . .
C182 C174 C175 111.7(9) . .
C163 C174 C175 110.2(9) . .
O700 C176 C196 109.3(8) . .
O515 C177 C118 107.0(7) . .
C146 C180 C187 110.4(7) . .
C146 C180 C227 115.9(8) . .
C187 C180 C227 109.1(11) . .
O502 C183 C201 105.2(8) . .
C149 C186 C126 122.0(7) . .
C165 C190 C192 119.0(9) . .
O511 C191 C217 106.3(7) . .
C160 C192 C190 122.1(8) . .
C184 C195 C202 112.9(12) . .
C184 C195 C131 110.5(11) . .
C202 C195 C131 111.9(8) . .
C215 C196 C176 119.9(15) . .
C215 C196 C194 114.7(13) . .
C176 C196 C194 108.2(10) . .
C214 C199 O518 107.1(12) . .
C208 C201 C209 111.4(10) . .
C208 C201 C183 111.3(11) . .
C209 C201 C183 110.6(9) . .
C207 C214 C199 114.8(12) . .
C207 C214 C240 102.5(19) . .
C199 C214 C240 112.4(14) . .
C197 C217 C213 101.2(15) . .
C197 C217 C191 112.4(12) . .
C213 C217 C191 112.1(14) . .
O26 C485 C476 113.9(4) . .

loop_
_geom_bond_atom_site_label_1
_geom_bond_atom_site_label_2
_geom_bond_distance
_geom_bond_site_symmetry_2
Cl2 C92 1.716(7) .
Cl1 C92 1.750(7) .
Cl3 C92 1.739(8) .
F1 C18 1.376(6) .
Cl11 C143 1.685(13) .
Cl12 C143 1.738(11) .
Cl10 C143 1.764(13) .
F2 C77 1.352(7) .
O14 C30 1.421(6) .
O14 C476 1.441(7) .
O15 C20 1.405(7) .
O16 C15 1.218(6) .
O18 C476 1.382(6) .
O19 C17 1.395(7) .
O22 C31 1.335(7) .
O22 C91 1.455(7) .
O23 C71 1.224(7) .
O25 C35 1.222(7) .
O26 C485 1.417(7) .
O27 C66 1.263(7) .
N512 C15 1.346(7) .
N512 C503 1.404(7) .
O29 C50 1.357(6) .
O29 C63 1.447(7) .
N513 C504 1.331(7) .
N513 C503 1.347(7) .
O32 C81 1.406(6) .
O33 C43 1.359(7) .
O33 C98 1.437(7) .
O34 C61 1.208(6) .
N511 C21 1.332(6) .
N511 C1 1.355(7) .
N503 C14 1.338(7) .
N503 C5 1.356(7) .
N501 C61 1.356(7) .
N501 C32 1.393(7) .
N506 C502 1.344(7) .
N506 C39 1.340(7) .
O39 C27 1.215(8) .
N502 C66 1.316(8) .
N502 C2 1.390(7) .
O502 C127 1.319(8) .
O502 C183 1.441(10) .
O509 C125 1.224(7) .
N3 C72 1.337(8) .
N3 C504 1.413(7) .
O508 C97 1.240(7) .
O501 N500 1.215(7) .
O503 C132 1.248(9) .
O510 C166 1.239(8) .
N8 C7 1.341(7) .
N8 N14 1.346(7) .
N9 C36 1.343(7) .
N9 C51 1.355(6) .
N10 C46 1.314(7) .
N10 C1 1.374(6) .
O507 C54 1.224(7) .
O500 N500 1.256(6) .
O512 C72 1.241(7) .
N14 C26 1.323(7) .
O550 C156 1.362(9) .
O550 C163 1.443(8) .
O504 C148 1.344(7) .
O504 C146 1.446(10) .
O505 C88 1.233(7) .
O515 C121 1.353(8) .
O515 C177 1.461(8) .
N19 C132 1.368(7) .
N19 C109 1.397(8) .
N20 C82 1.339(8) .
N20 C40 1.362(8) .
N21 C71 1.333(7) .
N21 C37 1.389(8) .
N22 C166 1.354(9) .
N22 C113 1.394(9) .
N23 C128 1.325(9) .
N23 C89 1.364(7) .
N24 C42 1.306(7) .
N24 C40 1.348(7) .
N25 C130 1.326(9) .
N25 C68 1.347(8) .
N26 C54 1.362(7) .
N26 C42 1.403(7) .
C500 C2 1.390(7) .
C500 C55 1.395(8) .
C504 C28 1.373(8) .
N29 C27 1.361(8) .
N29 C46 1.398(7) .
C476 C485 1.516(8) .
C476 C17 1.518(8) .
O516 N517 1.170(9) .
N32 C65 1.305(7) .
N32 C75 1.374(7) .
C503 C13 1.381(7) .
N34 C60 1.313(8) .
N34 C78 1.385(8) .
O511 C157 1.383(9) .
O511 C191 1.459(11) .
C501 O506 1.463(9) .
C501 C167 1.541(12) .
N37 C52 1.339(7) .
N37 C70 1.344(8) .
C502 C47 1.410(7) .
C502 C7 1.481(8) .
O506 C133 1.355(8) .
N40 C88 1.331(9) .
N40 C130 1.400(9) .
C1 C56 1.401(8) .
C2 C5 1.432(8) .
O514 C136 1.197(7) .
N504 C35 1.345(7) .
N504 C41 1.404(7) .
C5 C45 1.409(7) .
O513 C131 1.378(12) .
O513 C108 1.333(9) .
C7 C19 1.389(7) .
N516 C140 1.317(7) .
N516 C83 1.344(8) .
O700 C79 1.313(7) .
O700 C176 1.444(11) .
O517 N517 1.156(7) .
N515 C117 1.387(9) .
N515 C136 1.385(9) .
C13 C38 1.381(8) .
C14 C64 1.394(8) .
C14 C35 1.505(8) .
C15 C21 1.509(8) .
C16 C102 1.341(9) .
C16 C69 1.395(9) .
C17 C20 1.521(8) .
C18 C41 1.374(8) .
C18 C109 1.363(7) .
C19 C24 1.354(8) .
C20 C81 1.511(9) .
C21 C59 1.406(8) .
C22 C47 1.382(9) .
C22 C53 1.374(9) .
N510 C158 1.311(8) .
N510 C139 1.361(10) .
C24 C26 1.407(8) .
N507 C97 1.344(8) .
N507 N508 1.396(7) .
C26 C52 1.487(8) .
C27 C60 1.505(9) .
C28 C38 1.395(8) .
C29 C51 1.421(8) .
C29 C102 1.434(8) .
C29 C31 1.398(9) .
C30 C81 1.511(8) .
C31 C84 1.402(8) .
C32 C69 1.384(7) .
C32 C51 1.428(8) .
N500 C106 1.465(9) .
N505 C94 1.341(9) .
N505 C68 1.335(9) .
C36 C84 1.366(9) .
C36 C66 1.501(8) .
C37 C96 1.352(8) .
C37 C83 1.458(8) .
C39 C53 1.384(7) .
C39 C54 1.493(8) .
C40 C111 1.403(9) .
C41 C135 1.403(9) .
C42 C87 1.420(9) .
C43 C59 1.354(8) .
C43 C56 1.432(8) .
C44 C55 1.372(9) .
C44 C45 1.414(8) .
C45 C50 1.423(8) .
C46 C104 1.387(9) .
O518 C110 1.386(9) .
O518 C199 1.464(12) .
C50 C64 1.361(8) .
C52 C73 1.380(9) .
C56 C85 1.391(8) .
N508 C125 1.304(9) .
N514 C155 1.335(9) .
N514 C103 1.356(7) .
C60 C95 1.411(8) .
C61 C65 1.518(9) .
C62 C78 1.414(9) .
C62 C79 1.429(11) .
C62 C145 1.428(10) .
C63 C147 1.504(9) .
C65 C105 1.402(9) .
C67 C123 1.375(11) .
C67 C148 1.411(11) .
C67 C68 1.430(8) .
C70 C162 1.383(9) .
C70 C97 1.471(9) .
C71 C89 1.514(10) .
C72 C155 1.516(9) .
C73 C151 1.367(10) .
C74 C87 1.337(9) .
C74 C111 1.447(9) .
C75 C114 1.379(9) .
C75 C106 1.422(8) .
C77 C113 1.372(9) .
C77 C78 1.375(9) .
C79 C95 1.383(9) .
C80 C159 1.399(10) .
C80 C106 1.374(9) .
C82 C124 1.375(10) .
C82 C88 1.507(10) .
C83 C115 1.422(9) .
C85 C104 1.355(8) .
N517 C160 1.462(9) .
C89 C112 1.364(9) .
C90 C123 1.384(11) .
C90 C130 1.414(8) .
C91 C168 1.467(9) .
C93 C122 1.493(10) .
C94 C120 1.422(9) .
C94 C132 1.444(10) .
C96 C134 1.420(10) .
C98 C122 1.522(9) .
C99 C990 1.337(10) .
C99 C156 1.430(9) .
C99 C125 1.498(9) .
C990 C139 1.416(9) .
C101 C159 1.355(10) .
C101 C114 1.404(9) .
C103 C154 1.389(10) .
C103 C117 1.436(10) .
C105 C127 1.385(10) .
C108 C154 1.419(12) .
C108 C119 1.408(10) .
C109 C141 1.374(10) .
C110 C112 1.349(11) .
C110 C153 1.392(12) .
C111 C133 1.398(9) .
C113 C116 1.441(10) .
C114 C127 1.473(9) .
C115 C161 1.401(9) .
C115 C121 1.407(9) .
C116 C145 1.327(11) .
C117 C126 1.367(8) .
C118 C185 1.497(11) .
C118 C177 1.518(12) .
C118 C172 1.556(12) .
C119 C155 1.392(10) .
C120 C148 1.380(12) .
C121 C137 1.372(10) .
C122 C169 1.545(11) .
C124 C133 1.367(10) .
C126 C186 1.406(12) .
C128 C160 1.439(10) .
C128 C153 1.433(10) .
C129 C168 1.547(11) .
C131 C195 1.574(12) .
C134 C161 1.345(9) .
C135 C144 1.353(9) .
C136 C140 1.500(10) .
C137 C140 1.391(10) .
C138 C147 1.544(11) .
C139 C171 1.433(10) .
C141 C144 1.418(11) .
C142 C147 1.519(12) .
C146 C180 1.449(11) .
C149 C186 1.336(13) .
C149 C154 1.418(10) .
C150 C167 1.463(12) .
C151 C162 1.379(10) .
C153 C165 1.381(12) .
C156 C170 1.386(10) .
C157 C164 1.350(12) .
C157 C171 1.454(11) .
C158 C164 1.411(10) .
C158 C166 1.471(12) .
C160 C192 1.367(12) .
C163 C174 1.429(13) .
C165 C190 1.386(14) .
C167 C188 1.514(13) .
C168 C179 1.529(12) .
C170 C171 1.349(11) .
C174 C182 1.487(14) .
C174 C175 1.550(11) .
C176 C196 1.499(12) .
C180 C187 1.550(13) .
C180 C227 1.509(15) .
C183 C201 1.567(14) .
C184 C195 1.405(17) .
C190 C192 1.367(13) .
C191 C217 1.688(18) .
C194 C196 1.560(18) .
C195 C202 1.546(17) .
C196 C215 1.23(2) .
C197 C217 1.375(18) .
C199 C214 1.502(16) .
C201 C208 1.390(16) .
C201 C209 1.473(16) .
C207 C214 1.379(16) .
C213 C217 1.44(2) .
C214 C240 1.56(3) .

loop_
_geom_torsion_atom_site_label_1
_geom_torsion_atom_site_label_2
_geom_torsion_atom_site_label_3
_geom_torsion_atom_site_label_4
_geom_torsion
_geom_torsion_site_symmetry_1
_geom_torsion_site_symmetry_2
_geom_torsion_site_symmetry_3
_geom_torsion_site_symmetry_4
C7 N8 N14 C26 -2.7(7) . . . .
C503 N513 C504 C28 -0.4(7) . . . .
C503 N513 C504 N3 179.4(4) . . . .
C72 N3 C504 N513 -176.3(5) . . . .
C72 N3 C504 C28 3.5(8) . . . .
C30 O14 C476 O18 64.7(6) . . . .
C30 O14 C476 C485 -176.0(4) . . . .
C30 O14 C476 C17 -54.8(5) . . . .
C504 N513 C503 N512 -179.1(4) . . . .
C504 N513 C503 C13 -0.6(7) . . . .
C15 N512 C503 N513 175.8(5) . . . .
C15 N512 C503 C13 -2.7(8) . . . .
C39 N506 C502 C47 -3.6(7) . . . .
C39 N506 C502 C7 176.6(5) . . . .
C167 C501 O506 C133 174.7(6) . . . .
C21 N511 C1 N10 178.3(4) . . . .
C21 N511 C1 C56 -0.5(8) . . . .
C46 N10 C1 N511 179.2(5) . . . .
C46 N10 C1 C56 -2.0(8) . . . .
C55 C500 C2 N502 -174.4(5) . . . .
C55 C500 C2 C5 3.5(7) . . . .
C66 N502 C2 C500 8.1(8) . . . .
C66 N502 C2 C5 -169.9(5) . . . .
C14 N503 C5 C2 176.8(4) . . . .
C14 N503 C5 C45 -3.2(7) . . . .
C500 C2 C5 N503 175.2(5) . . . .
N502 C2 C5 N503 -6.7(7) . . . .
C500 C2 C5 C45 -4.8(7) . . . .
N502 C2 C5 C45 173.2(4) . . . .
N14 N8 C7 C19 2.0(7) . . . .
N14 N8 C7 C502 -178.2(4) . . . .
N506 C502 C7 N8 -170.2(4) . . . .
C47 C502 C7 N8 10.0(7) . . . .
N506 C502 C7 C19 9.6(7) . . . .
C47 C502 C7 C19 -170.2(5) . . . .
N513 C503 C13 C38 0.6(7) . . . .
N512 C503 C13 C38 178.9(5) . . . .
C5 N503 C14 C64 -1.3(7) . . . .
C5 N503 C14 C35 178.3(4) . . . .
C503 N512 C15 O16 6.4(8) . . . .
C503 N512 C15 C21 -171.3(4) . . . .
O18 C476 C17 O19 57.9(5) . . . .
O14 C476 C17 O19 179.1(4) . . . .
C485 C476 C17 O19 -66.0(6) . . . .
O18 C476 C17 C20 -68.1(6) . . . .
O14 C476 C17 C20 53.1(6) . . . .
C485 C476 C17 C20 168.0(5) . . . .
N8 C7 C19 C24 -0.3(7) . . . .
C502 C7 C19 C24 179.9(5) . . . .
O19 C17 C20 O15 59.2(6) . . . .
C476 C17 C20 O15 -176.6(5) . . . .
O19 C17 C20 C81 -178.1(4) . . . .
C476 C17 C20 C81 -54.0(6) . . . .
C1 N511 C21 C59 -2.1(8) . . . .
C1 N511 C21 C15 179.0(4) . . . .
O16 C15 C21 N511 165.5(5) . . . .
N512 C15 C21 N511 -16.7(7) . . . .
O16 C15 C21 C59 -13.5(7) . . . .
N512 C15 C21 C59 164.3(5) . . . .
C7 C19 C24 C26 -0.6(7) . . . .
N8 N14 C26 C24 1.8(7) . . . .
N8 N14 C26 C52 179.1(5) . . . .
C19 C24 C26 N14 -0.1(7) . . . .
C19 C24 C26 C52 -177.2(5) . . . .
C46 N29 C27 O39 -2.7(10) . . . .
C46 N29 C27 C60 175.5(5) . . . .
N513 C504 C28 C38 1.3(8) . . . .
N3 C504 C28 C38 -178.4(5) . . . .
C476 O14 C30 C81 56.8(6) . . . .
C91 O22 C31 C84 2.1(9) . . . .
C91 O22 C31 C29 -174.2(5) . . . .
C51 C29 C31 O22 177.8(5) . . . .
C102 C29 C31 O22 -2.8(9) . . . .
C51 C29 C31 C84 1.2(8) . . . .
C102 C29 C31 C84 -179.4(5) . . . .
C61 N501 C32 C69 0.6(9) . . . .
C61 N501 C32 C51 -177.6(5) . . . .
C41 N504 C35 O25 -0.6(9) . . . .
C41 N504 C35 C14 178.1(5) . . . .
N503 C14 C35 O25 170.2(5) . . . .
C64 C14 C35 O25 -10.1(8) . . . .
N503 C14 C35 N504 -8.6(6) . . . .
C64 C14 C35 N504 171.1(4) . . . .
C51 N9 C36 C84 -2.6(8) . . . .
C51 N9 C36 C66 176.9(5) . . . .
C71 N21 C37 C96 6.3(9) . . . .
C71 N21 C37 C83 -171.3(5) . . . .
C504 C28 C38 C13 -1.3(8) . . . .
C503 C13 C38 C28 0.4(8) . . . .
C502 N506 C39 C53 3.1(8) . . . .
C502 N506 C39 C54 -179.3(4) . . . .
C82 N20 C40 N24 179.5(5) . . . .
C82 N20 C40 C111 -1.3(8) . . . .
C42 N24 C40 N20 -179.5(5) . . . .
C42 N24 C40 C111 1.3(8) . . . .
C109 C18 C41 C135 0.5(9) . . . .
F1 C18 C41 C135 179.7(5) . . . .
C109 C18 C41 N504 177.9(5) . . . .
F1 C18 C41 N504 -2.9(7) . . . .
C35 N504 C41 C18 177.0(5) . . . .
C35 N504 C41 C135 -5.9(9) . . . .
C40 N24 C42 N26 177.9(5) . . . .
C40 N24 C42 C87 2.1(8) . . . .
C54 N26 C42 N24 166.7(5) . . . .
C54 N26 C42 C87 -17.3(8) . . . .
C98 O33 C43 C59 8.3(9) . . . .
C98 O33 C43 C56 -171.9(5) . . . .
C55 C44 C45 C50 176.3(5) . . . .
C55 C44 C45 C5 -1.1(8) . . . .
N503 C5 C45 C44 -176.4(5) . . . .
C2 C5 C45 C44 3.6(7) . . . .
N503 C5 C45 C50 6.1(7) . . . .
C2 C5 C45 C50 -173.9(5) . . . .
C1 N10 C46 C104 -1.7(9) . . . .
C1 N10 C46 N29 179.3(5) . . . .
C27 N29 C46 N10 -163.9(5) . . . .
C27 N29 C46 C104 17.1(9) . . . .
C53 C22 C47 C502 -0.3(8) . . . .
N506 C502 C47 C22 2.4(8) . . . .
C7 C502 C47 C22 -177.9(5) . . . .
C63 O29 C50 C64 17.9(8) . . . .
C63 O29 C50 C45 -164.7(5) . . . .
C44 C45 C50 O29 0.2(7) . . . .
C5 C45 C50 O29 177.7(4) . . . .
C44 C45 C50 C64 177.8(5) . . . .
C5 C45 C50 C64 -4.7(7) . . . .
C36 N9 C51 C29 -1.2(8) . . . .
C36 N9 C51 C32 177.2(5) . . . .
C102 C29 C51 N9 -177.6(5) . . . .
C31 C29 C51 N9 1.8(8) . . . .
C102 C29 C51 C32 3.9(8) . . . .
C31 C29 C51 C32 -176.6(5) . . . .
C69 C32 C51 N9 176.7(5) . . . .
N501 C32 C51 N9 -4.9(7) . . . .
C69 C32 C51 C29 -4.8(8) . . . .
N501 C32 C51 C29 173.6(5) . . . .
C70 N37 C52 C73 -1.2(8) . . . .
C70 N37 C52 C26 176.3(5) . . . .
N14 C26 C52 N37 172.7(4) . . . .
C24 C26 C52 N37 -10.0(7) . . . .
N14 C26 C52 C73 -9.8(7) . . . .
C24 C26 C52 C73 167.5(5) . . . .
C47 C22 C53 C39 -0.2(8) . . . .
N506 C39 C53 C22 -1.2(8) . . . .
C54 C39 C53 C22 -178.8(5) . . . .
C42 N26 C54 O507 2.5(9) . . . .
C42 N26 C54 C39 -177.0(5) . . . .
N506 C39 C54 O507 173.5(6) . . . .
C53 C39 C54 O507 -8.8(8) . . . .
N506 C39 C54 N26 -7.0(7) . . . .
C53 C39 C54 N26 170.7(5) . . . .
C45 C44 C55 C500 -0.3(8) . . . .
C2 C500 C55 C44 -0.9(8) . . . .
N511 C1 C56 C85 -177.4(5) . . . .
N10 C1 C56 C85 3.8(9) . . . .
N511 C1 C56 C43 2.1(8) . . . .
N10 C1 C56 C43 -176.6(5) . . . .
O33 C43 C56 C1 179.0(5) . . . .
C59 C43 C56 C1 -1.2(8) . . . .
O33 C43 C56 C85 -1.5(9) . . . .
C59 C43 C56 C85 178.3(6) . . . .
C97 N507 N508 C125 174.8(6) . . . .
O33 C43 C59 C21 178.7(5) . . . .
C56 C43 C59 C21 -1.1(8) . . . .
N511 C21 C59 C43 3.0(9) . . . .
C15 C21 C59 C43 -178.1(5) . . . .
C78 N34 C60 C95 -2.5(8) . . . .
C78 N34 C60 C27 178.4(4) . . . .
O39 C27 C60 N34 177.2(5) . . . .
N29 C27 C60 N34 -1.1(7) . . . .
O39 C27 C60 C95 -2.1(8) . . . .
N29 C27 C60 C95 179.7(5) . . . .
C32 N501 C61 O34 -8.4(9) . . . .
C32 N501 C61 C65 171.3(5) . . . .
C50 O29 C63 C147 72.1(6) . . . .
O29 C50 C64 C14 178.0(5) . . . .
C45 C50 C64 C14 0.8(7) . . . .
N503 C14 C64 C50 2.4(8) . . . .
C35 C14 C64 C50 -177.1(5) . . . .
C75 N32 C65 C105 -1.1(9) . . . .
C75 N32 C65 C61 178.5(5) . . . .
O34 C61 C65 N32 175.9(5) . . . .
N501 C61 C65 N32 -3.8(7) . . . .
O34 C61 C65 C105 -4.4(9) . . . .
N501 C61 C65 C105 175.9(5) . . . .
C2 N502 C66 O27 -5.0(9) . . . .
C2 N502 C66 C36 177.3(5) . . . .
N9 C36 C66 O27 161.5(6) . . . .
C84 C36 C66 O27 -18.9(8) . . . .
N9 C36 C66 N502 -20.6(8) . . . .
C84 C36 C66 N502 158.9(5) . . . .
C130 N25 C68 N505 177.9(5) . . . .
C130 N25 C68 C67 -2.9(8) . . . .
C94 N505 C68 N25 177.3(5) . . . .
C94 N505 C68 C67 -1.9(8) . . . .
C123 C67 C68 N25 3.7(8) . . . .
C148 C67 C68 N25 -177.1(5) . . . .
C123 C67 C68 N505 -177.2(5) . . . .
C148 C67 C68 N505 2.0(8) . . . .
N501 C32 C69 C16 -175.9(5) . . . .
C51 C32 C69 C16 2.3(8) . . . .
C102 C16 C69 C32 1.1(9) . . . .
C52 N37 C70 C162 0.9(9) . . . .
C52 N37 C70 C97 180.0(5) . . . .
C37 N21 C71 O23 -9.2(9) . . . .
C37 N21 C71 C89 170.6(5) . . . .
C504 N3 C72 O512 -7.3(9) . . . .
C504 N3 C72 C155 174.8(5) . . . .
N37 C52 C73 C151 1.3(9) . . . .
C26 C52 C73 C151 -176.0(6) . . . .
C65 N32 C75 C114 -4.6(8) . . . .
C65 N32 C75 C106 176.7(5) . . . .
C60 N34 C78 C77 -176.0(5) . . . .
C60 N34 C78 C62 1.1(8) . . . .
F2 C77 C78 N34 -1.7(8) . . . .
C113 C77 C78 N34 178.1(5) . . . .
F2 C77 C78 C62 -178.9(4) . . . .
C113 C77 C78 C62 1.0(9) . . . .
C79 C62 C78 N34 0.8(8) . . . .
C145 C62 C78 N34 -179.6(5) . . . .
C79 C62 C78 C77 177.9(6) . . . .
C145 C62 C78 C77 -2.6(8) . . . .
C176 O700 C79 C95 1.0(10) . . . .
C176 O700 C79 C62 177.6(6) . . . .
C78 C62 C79 O700 -178.4(5) . . . .
C145 C62 C79 O700 2.1(9) . . . .
C78 C62 C79 C95 -1.5(9) . . . .
C145 C62 C79 C95 179.0(6) . . . .
O14 C30 C81 O32 62.2(6) . . . .
O14 C30 C81 C20 -55.7(6) . . . .
O15 C20 C81 O32 56.1(5) . . . .
C17 C20 C81 O32 -67.5(6) . . . .
O15 C20 C81 C30 177.8(4) . . . .
C17 C20 C81 C30 54.2(5) . . . .
C40 N20 C82 C124 1.2(9) . . . .
C40 N20 C82 C88 -177.1(5) . . . .
C140 N516 C83 C115 2.0(8) . . . .
C140 N516 C83 C37 -176.2(5) . . . .
C96 C37 C83 N516 176.7(5) . . . .
N21 C37 C83 N516 -5.5(7) . . . .
C96 C37 C83 C115 -1.5(8) . . . .
N21 C37 C83 C115 176.3(5) . . . .
O22 C31 C84 C36 179.1(6) . . . .
C29 C31 C84 C36 -4.7(9) . . . .
N9 C36 C84 C31 5.7(9) . . . .
C66 C36 C84 C31 -173.9(5) . . . .
C1 C56 C85 C104 -2.0(10) . . . .
C43 C56 C85 C104 178.5(6) . . . .
C111 C74 C87 C42 0.4(10) . . . .
N24 C42 C87 C74 -2.9(9) . . . .
N26 C42 C87 C74 -178.5(6) . . . .
C130 N40 C88 O505 2.2(10) . . . .
C130 N40 C88 C82 179.2(5) . . . .
N20 C82 C88 O505 -176.0(5) . . . .
C124 C82 C88 O505 5.6(9) . . . .
N20 C82 C88 N40 6.9(8) . . . .
C124 C82 C88 N40 -171.5(6) . . . .
C128 N23 C89 C112 -0.3(8) . . . .
C128 N23 C89 C71 179.4(5) . . . .
O23 C71 C89 N23 165.2(5) . . . .
N21 C71 C89 N23 -14.7(7) . . . .
O23 C71 C89 C112 -15.1(8) . . . .
N21 C71 C89 C112 165.0(5) . . . .
C31 O22 C91 C168 175.9(5) . . . .
C68 N505 C94 C120 -1.1(8) . . . .
C68 N505 C94 C132 177.5(5) . . . .
O700 C79 C95 C60 176.9(6) . . . .
C62 C79 C95 C60 0.3(8) . . . .
N34 C60 C95 C79 1.8(8) . . . .
C27 C60 C95 C79 -179.1(5) . . . .
N21 C37 C96 C134 -175.4(5) . . . .
C83 C37 C96 C134 2.1(8) . . . .
N508 N507 C97 O508 1.3(9) . . . .
N508 N507 C97 C70 -179.8(5) . . . .
N37 C70 C97 O508 178.6(6) . . . .
C162 C70 C97 O508 -2.3(9) . . . .
N37 C70 C97 N507 -0.2(8) . . . .
C162 C70 C97 N507 179.0(6) . . . .
C43 O33 C98 C122 179.2(5) . . . .
C156 C99 C990 C139 -0.7(10) . . . .
C125 C99 C990 C139 177.5(5) . . . .
C69 C16 C102 C29 -1.9(9) . . . .
C51 C29 C102 C16 -0.7(8) . . . .
C31 C29 C102 C16 179.9(6) . . . .
C155 N514 C103 C154 -1.4(9) . . . .
C155 N514 C103 C117 179.3(5) . . . .
C56 C85 C104 C46 -1.3(10) . . . .
N10 C46 C104 C85 3.4(10) . . . .
N29 C46 C104 C85 -177.6(6) . . . .
N32 C65 C105 C127 4.1(10) . . . .
C61 C65 C105 C127 -175.5(5) . . . .
C159 C80 C106 C75 1.8(8) . . . .
C159 C80 C106 N500 -177.6(5) . . . .
N32 C75 C106 C80 171.9(5) . . . .
C114 C75 C106 C80 -6.9(8) . . . .
N32 C75 C106 N500 -8.8(8) . . . .
C114 C75 C106 N500 172.4(5) . . . .
O501 N500 C106 C80 169.0(5) . . . .
O500 N500 C106 C80 -8.9(7) . . . .
O501 N500 C106 C75 -10.4(8) . . . .
O500 N500 C106 C75 171.7(4) . . . .
C131 O513 C108 C154 -175.6(6) . . . .
C131 O513 C108 C119 5.4(10) . . . .
C41 C18 C109 C141 -0.4(9) . . . .
F1 C18 C109 C141 -179.6(5) . . . .
C41 C18 C109 N19 -179.4(5) . . . .
F1 C18 C109 N19 1.4(7) . . . .
C132 N19 C109 C18 171.5(5) . . . .
C132 N19 C109 C141 -7.4(10) . . . .
C199 O518 C110 C112 9.5(11) . . . .
C199 O518 C110 C153 -167.9(8) . . . .
C87 C74 C111 C133 179.1(6) . . . .
C87 C74 C111 C40 2.6(9) . . . .
N20 C40 C111 C133 0.7(9) . . . .
N24 C40 C111 C133 179.8(5) . . . .
N20 C40 C111 C74 177.3(5) . . . .
N24 C40 C111 C74 -3.6(9) . . . .
O518 C110 C112 C89 179.7(6) . . . .
C153 C110 C112 C89 -3.0(10) . . . .
N23 C89 C112 C110 5.0(10) . . . .
C71 C89 C112 C110 -174.7(6) . . . .
F2 C77 C113 N22 -1.9(8) . . . .
C78 C77 C113 N22 178.3(5) . . . .
F2 C77 C113 C116 -179.4(5) . . . .
C78 C77 C113 C116 0.8(9) . . . .
C166 N22 C113 C77 172.0(6) . . . .
C166 N22 C113 C116 -10.7(10) . . . .
N32 C75 C114 C101 -172.8(5) . . . .
C106 C75 C114 C101 6.0(8) . . . .
N32 C75 C114 C127 6.8(8) . . . .
C106 C75 C114 C127 -174.5(5) . . . .
C159 C101 C114 C75 0.2(9) . . . .
C159 C101 C114 C127 -179.3(6) . . . .
N516 C83 C115 C161 -178.6(6) . . . .
C37 C83 C115 C161 -0.6(8) . . . .
N516 C83 C115 C121 1.6(8) . . . .
C37 C83 C115 C121 179.6(5) . . . .
C77 C113 C116 C145 -0.8(9) . . . .
N22 C113 C116 C145 -178.1(6) . . . .
C136 N515 C117 C126 4.5(10) . . . .
C136 N515 C117 C103 -174.8(6) . . . .
N514 C103 C117 N515 -4.3(9) . . . .
C154 C103 C117 N515 176.3(6) . . . .
N514 C103 C117 C126 176.4(6) . . . .
C154 C103 C117 C126 -3.0(10) . . . .
O513 C108 C119 C155 178.6(7) . . . .
C154 C108 C119 C155 -0.4(9) . . . .
N505 C94 C120 C148 3.8(9) . . . .
C132 C94 C120 C148 -174.7(6) . . . .
C177 O515 C121 C137 1.8(9) . . . .
C177 O515 C121 C115 178.3(5) . . . .
C161 C115 C121 O515 -0.5(9) . . . .
C83 C115 C121 O515 179.3(5) . . . .
C161 C115 C121 C137 176.2(6) . . . .
C83 C115 C121 C137 -4.0(9) . . . .
O33 C98 C122 C169 71.7(7) . . . .
O33 C98 C122 C93 -53.4(8) . . . .
C130 C90 C123 C67 -1.0(9) . . . .
C148 C67 C123 C90 179.3(6) . . . .
C68 C67 C123 C90 -1.6(9) . . . .
N20 C82 C124 C133 -0.3(10) . . . .
C88 C82 C124 C133 177.9(6) . . . .
N507 N508 C125 O509 -2.9(9) . . . .
N507 N508 C125 C99 175.8(5) . . . .
C990 C99 C125 O509 3.9(9) . . . .
C156 C99 C125 O509 -178.1(6) . . . .
C990 C99 C125 N508 -174.8(6) . . . .
C156 C99 C125 N508 3.1(9) . . . .
N515 C117 C126 C186 -174.9(7) . . . .
C103 C117 C126 C186 4.4(10) . . . .
C65 C105 C127 O502 177.8(6) . . . .
C65 C105 C127 C114 -1.5(9) . . . .
C183 O502 C127 C105 11.0(11) . . . .
C183 O502 C127 C114 -169.7(6) . . . .
C75 C114 C127 C105 -3.5(9) . . . .
C101 C114 C127 C105 176.1(6) . . . .
C75 C114 C127 O502 177.1(6) . . . .
C101 C114 C127 O502 -3.3(8) . . . .
C89 N23 C128 C160 177.0(5) . . . .
C89 N23 C128 C153 -6.1(8) . . . .
C68 N25 C130 N40 178.9(5) . . . .
C68 N25 C130 C90 0.1(8) . . . .
C88 N40 C130 N25 179.4(6) . . . .
C88 N40 C130 C90 -1.8(9) . . . .
C123 C90 C130 N25 1.9(9) . . . .
C123 C90 C130 N40 -176.9(5) . . . .
C108 O513 C131 C195 -176.5(7) . . . .
C109 N19 C132 O503 3.4(10) . . . .
C109 N19 C132 C94 -174.9(5) . . . .
N505 C94 C132 O503 179.0(6) . . . .
C120 C94 C132 O503 -2.5(9) . . . .
N505 C94 C132 N19 -2.7(8) . . . .
C120 C94 C132 N19 175.8(5) . . . .
C501 O506 C133 C124 -0.9(10) . . . .
C501 O506 C133 C111 -179.2(6) . . . .
C82 C124 C133 O506 -178.6(6) . . . .
C82 C124 C133 C111 -0.4(10) . . . .
C74 C111 C133 O506 2.2(9) . . . .
C40 C111 C133 O506 178.6(6) . . . .
C74 C111 C133 C124 -176.2(6) . . . .
C40 C111 C133 C124 0.2(9) . . . .
C37 C96 C134 C161 -0.6(9) . . . .
C18 C41 C135 C144 0.1(9) . . . .
N504 C41 C135 C144 -177.0(5) . . . .
C117 N515 C136 O514 -10.4(11) . . . .
C117 N515 C136 C140 173.3(6) . . . .
O515 C121 C137 C140 179.4(5) . . . .
C115 C121 C137 C140 3.0(9) . . . .
C158 N510 C139 C990 177.4(5) . . . .
C158 N510 C139 C171 0.3(9) . . . .
C99 C990 C139 N510 -177.6(6) . . . .
C99 C990 C139 C171 -0.4(9) . . . .
C83 N516 C140 C137 -3.2(9) . . . .
C83 N516 C140 C136 175.1(5) . . . .
C121 C137 C140 N516 0.8(10) . . . .
C121 C137 C140 C136 -177.6(6) . . . .
O514 C136 C140 N516 164.4(6) . . . .
N515 C136 C140 N516 -19.3(9) . . . .
O514 C136 C140 C137 -17.2(9) . . . .
N515 C136 C140 C137 159.2(6) . . . .
C18 C109 C141 C144 -0.4(9) . . . .
N19 C109 C141 C144 178.5(6) . . . .
C41 C135 C144 C141 -0.9(10) . . . .
C109 C141 C144 C135 1.0(11) . . . .
C113 C116 C145 C62 -0.9(11) . . . .
C78 C62 C145 C116 2.6(10) . . . .
C79 C62 C145 C116 -177.9(7) . . . .
C148 O504 C146 C180 -179.2(6) . . . .
O29 C63 C147 C142 167.2(5) . . . .
O29 C63 C147 C138 45.9(7) . . . .
C146 O504 C148 C120 6.3(9) . . . .
C146 O504 C148 C67 -172.6(6) . . . .
C94 C120 C148 O504 177.7(5) . . . .
C94 C120 C148 C67 -3.5(9) . . . .
C123 C67 C148 O504 -1.2(9) . . . .
C68 C67 C148 O504 179.7(5) . . . .
C123 C67 C148 C120 179.9(6) . . . .
C68 C67 C148 C120 0.8(9) . . . .
C52 C73 C151 C162 -1.1(10) . . . .
C112 C110 C153 C165 177.7(8) . . . .
O518 C110 C153 C165 -4.8(11) . . . .
C112 C110 C153 C128 -2.8(10) . . . .
O518 C110 C153 C128 174.7(6) . . . .
N23 C128 C153 C165 -172.8(7) . . . .
C160 C128 C153 C165 4.3(10) . . . .
N23 C128 C153 C110 7.7(9) . . . .
C160 C128 C153 C110 -175.2(6) . . . .
N514 C103 C154 C108 3.7(10) . . . .
C117 C103 C154 C108 -176.9(6) . . . .
N514 C103 C154 C149 -179.6(6) . . . .
C117 C103 C154 C149 -0.3(10) . . . .
O513 C108 C154 C103 178.3(6) . . . .
C119 C108 C154 C103 -2.7(10) . . . .
O513 C108 C154 C149 1.6(10) . . . .
C119 C108 C154 C149 -179.4(6) . . . .
C186 C149 C154 C103 2.2(11) . . . .
C186 C149 C154 C108 178.8(7) . . . .
C103 N514 C155 C119 -2.1(9) . . . .
C103 N514 C155 C72 178.6(5) . . . .
C108 C119 C155 N514 3.0(10) . . . .
C108 C119 C155 C72 -177.7(5) . . . .
O512 C72 C155 N514 168.4(5) . . . .
N3 C72 C155 N514 -13.6(8) . . . .
O512 C72 C155 C119 -10.9(8) . . . .
N3 C72 C155 C119 167.1(6) . . . .
C163 O550 C156 C170 1.8(9) . . . .
C163 O550 C156 C99 -177.9(6) . . . .
C990 C99 C156 C170 0.8(9) . . . .
C125 C99 C156 C170 -177.1(5) . . . .
C990 C99 C156 O550 -179.5(6) . . . .
C125 C99 C156 O550 2.6(9) . . . .
C191 O511 C157 C164 19.8(11) . . . .
C191 O511 C157 C171 -160.3(7) . . . .
C139 N510 C158 C164 -2.9(10) . . . .
C139 N510 C158 C166 -177.1(5) . . . .
C106 C80 C159 C101 4.7(9) . . . .
C114 C101 C159 C80 -5.7(9) . . . .
O517 N517 C160 C192 -14.0(10) . . . .
O516 N517 C160 C192 173.7(9) . . . .
O517 N517 C160 C128 166.1(7) . . . .
O516 N517 C160 C128 -6.2(11) . . . .
N23 C128 C160 C192 172.7(7) . . . .
C153 C128 C160 C192 -4.4(9) . . . .
N23 C128 C160 N517 -7.5(9) . . . .
C153 C128 C160 N517 175.5(5) . . . .
C96 C134 C161 C115 -1.5(9) . . . .
C83 C115 C161 C134 2.0(9) . . . .
C121 C115 C161 C134 -178.2(5) . . . .
C73 C151 C162 C70 0.9(10) . . . .
N37 C70 C162 C151 -0.8(10) . . . .
C97 C70 C162 C151 -179.8(6) . . . .
C156 O550 C163 C174 178.8(6) . . . .
O511 C157 C164 C158 176.8(6) . . . .
C171 C157 C164 C158 -3.1(10) . . . .
N510 C158 C164 C157 4.3(11) . . . .
C166 C158 C164 C157 178.5(6) . . . .
C110 C153 C165 C190 178.7(9) . . . .
C128 C153 C165 C190 -0.8(14) . . . .
C113 N22 C166 O510 -3.1(10) . . . .
C113 N22 C166 C158 178.3(6) . . . .
N510 C158 C166 O510 179.2(5) . . . .
C164 C158 C166 O510 4.4(10) . . . .
N510 C158 C166 N22 -2.3(8) . . . .
C164 C158 C166 N22 -177.0(6) . . . .
O506 C501 C167 C150 178.4(8) . . . .
O506 C501 C167 C188 -59.0(9) . . . .
O22 C91 C168 C129 -59.8(8) . . . .
O22 C91 C168 C179 175.6(6) . . . .
O550 C156 C170 C171 -179.5(6) . . . .
C99 C156 C170 C171 0.1(9) . . . .
C156 C170 C171 C139 -1.2(10) . . . .
C156 C170 C171 C157 176.5(6) . . . .
N510 C139 C171 C170 178.5(6) . . . .
C990 C139 C171 C170 1.3(9) . . . .
N510 C139 C171 C157 0.6(9) . . . .
C990 C139 C171 C157 -176.6(5) . . . .
C164 C157 C171 C170 -176.9(7) . . . .
O511 C157 C171 C170 3.1(9) . . . .
C164 C157 C171 C139 1.0(10) . . . .
O511 C157 C171 C139 -179.0(6) . . . .
O550 C163 C174 C182 61.8(9) . . . .
O550 C163 C174 C175 -172.1(7) . . . .
C79 O700 C176 C196 174.7(7) . . . .
C121 O515 C177 C118 176.6(5) . . . .
C185 C118 C177 O515 -66.9(8) . . . .
C172 C118 C177 O515 170.8(5) . . . .
O504 C146 C180 C187 68.7(9) . . . .
O504 C146 C180 C227 -55.9(12) . . . .
C127 O502 C183 C201 178.8(7) . . . .
C154 C149 C186 C126 -0.9(12) . . . .
C117 C126 C186 C149 -2.4(12) . . . .
C153 C165 C190 C192 -2.8(16) . . . .
C157 O511 C191 C217 105.2(9) . . . .
N517 C160 C192 C190 -178.9(8) . . . .
C128 C160 C192 C190 0.9(12) . . . .
C165 C190 C192 C160 2.7(15) . . . .
O513 C131 C195 C184 175.4(9) . . . .
O513 C131 C195 C202 -57.9(12) . . . .
O700 C176 C196 C215 44(2) . . . .
O700 C176 C196 C194 177.9(9) . . . .
C110 O518 C199 C214 179.0(8) . . . .
O502 C183 C201 C208 -166.3(9) . . . .
O502 C183 C201 C209 69.3(11) . . . .
O518 C199 C214 C207 72.6(19) . . . .
O518 C199 C214 C240 -44.0(16) . . . .
O511 C191 C217 C197 60.8(12) . . . .
O511 C191 C217 C213 -52.5(17) . . . .
O18 C476 C485 O26 178.6(5) . . . .
O14 C476 C485 O26 60.1(6) . . . .
C17 C476 C485 O26 -59.5(7) . . . .
